data_4301319
loop_
_publ_author_name
'Cai-Ming Liu'
'De-Qing Zhang'
'Dao-Ben Zhu'

_publ_section_title
;
Ferromagnetic Disklike MnIVMnII3NaI3 Heptanuclear Complex with a S= 9 Ground
State
;
_journal_name_full 'Inorganic Chemistry'
_journal_page_first 792
_journal_page_last 794
_journal_paper_doi 10.1021/ic8018474
_journal_volume 48
_journal_year 2009
_chemical_formula_sum 'C44 H79 Mn4 Na3 O30'
_chemical_formula_weight 1376.80
_chemical_name_systematic
; 
 ? 
;
_space_group_IT_number 15
_symmetry_cell_setting monoclinic
_symmetry_space_group_name_Hall '-C 2yc'
_symmetry_space_group_name_H-M 'C 1 2/c 1'
_atom_sites_solution_hydrogens geom
_atom_sites_solution_primary direct
_atom_sites_solution_secondary difmap
_audit_creation_method SHELXL-97
_cell_angle_alpha 90.00
_cell_angle_beta 96.77(3)
_cell_angle_gamma 90.00
_cell_formula_units_Z 8
_cell_length_a 39.016(8)
_cell_length_b 13.884(3)
_cell_length_c 23.870(5)
_cell_measurement_temperature 173(2)
_cell_volume 12840(5)
_computing_cell_refinement 'RAPID AUTO (Rigaku, 1998)'
_computing_data_collection 'RAPID AUTO (Rigaku, 1998)'
_computing_data_reduction 'RAPID AUTO (Rigaku, 1998)'
_computing_molecular_graphics 'SHELXL-97 (Sheldrick, 1997)'
_computing_publication_material 'SHELXL-97 (Sheldrick, 1997)'
_computing_structure_refinement 'SHELXL-97 (Sheldrick, 1997)'
_computing_structure_solution 'SHELXS-97 (Sheldrick, 1990)'
_diffrn_ambient_temperature 173(2)
_diffrn_measured_fraction_theta_full 0.997
_diffrn_measured_fraction_theta_max 0.997
_diffrn_measurement_device_type 'Rigaku R-AXIS RAPID IP Area Detector'
_diffrn_measurement_method Oscillation
_diffrn_radiation_monochromator graphite
_diffrn_radiation_source 'fine-focus sealed tube'
_diffrn_radiation_type MoK\a
_diffrn_radiation_wavelength 0.71073
_diffrn_reflns_av_R_equivalents 0.0392
_diffrn_reflns_av_sigmaI/netI 0.0635
_diffrn_reflns_limit_h_max 47
_diffrn_reflns_limit_h_min -47
_diffrn_reflns_limit_k_max 16
_diffrn_reflns_limit_k_min -16
_diffrn_reflns_limit_l_max 28
_diffrn_reflns_limit_l_min -28
_diffrn_reflns_number 22238
_diffrn_reflns_theta_full 25.50
_diffrn_reflns_theta_max 25.50
_diffrn_reflns_theta_min 1.05
_exptl_absorpt_coefficient_mu 0.870
_exptl_absorpt_correction_T_max 0.8953
_exptl_absorpt_correction_T_min 0.7683
_exptl_absorpt_correction_type psi-scan
_exptl_absorpt_process_details Abscor
_exptl_crystal_density_diffrn 1.424
_exptl_crystal_density_method 'not measured'
_exptl_crystal_F_000 5728
_exptl_crystal_size_max 0.32
_exptl_crystal_size_mid 0.30
_exptl_crystal_size_min 0.13
_refine_diff_density_max 0.729
_refine_diff_density_min -0.562
_refine_diff_density_rms 0.143
_refine_ls_extinction_method none
_refine_ls_goodness_of_fit_ref 1.155
_refine_ls_hydrogen_treatment constr
_refine_ls_matrix_type full
_refine_ls_number_parameters 804
_refine_ls_number_reflns 11924
_refine_ls_number_restraints 528
_refine_ls_restrained_S_all 1.147
_refine_ls_R_factor_all 0.1048
_refine_ls_R_factor_gt 0.0708
_refine_ls_shift/su_max 0.001
_refine_ls_shift/su_mean 0.000
_refine_ls_structure_factor_coef Fsqd
_refine_ls_weighting_details 'calc w=1/[\s^2^(Fo^2^)+(0.0662P)^2^+24.8233P] where P=(Fo^2^+2Fc^2^)/3'
_refine_ls_weighting_scheme calc
_refine_ls_wR_factor_gt 0.1440
_refine_ls_wR_factor_ref 0.1566
_reflns_number_gt 9147
_reflns_number_total 11924
_reflns_threshold_expression >2sigma(I)
_cod_data_source_file ic8018474_si_001.cif
_cod_data_source_block a
_cod_depositor_comments
;
The following automatic conversions were performed:
'_symmetry_cell_setting' value 'Monoclinic' changed to 'monoclinic'
according to '/home/saulius/struct/CIF-dictionaries/cif_core.dic'
dictionary named 'cif_core.dic' version 2.4.1 from
2010-06-29.

'_exptl_absorpt_correction_type' value 'psi scan' changed to
'psi-scan' according to
'/home/saulius/struct/CIF-dictionaries/cif_core.dic' dictionary named
'cif_core.dic' version 2.4.1 from 2010-06-29.

Automatic conversion script
Id: cif_fix_enum 1527 2010-12-29 10:47:43Z saulius 
;
_cod_original_sg_symbol_H-M 'C 2/c'
_cod_database_code 4301319

loop_
_symmetry_equiv_pos_as_xyz
'x, y, z'
'-x, y, -z+1/2'
'x+1/2, y+1/2, z'
'-x+1/2, y+1/2, -z+1/2'
'-x, -y, -z'
'x, -y, z-1/2'
'-x+1/2, -y+1/2, -z'
'x+1/2, -y+1/2, z-1/2'

loop_
_atom_site_label
_atom_site_type_symbol
_atom_site_fract_x
_atom_site_fract_y
_atom_site_fract_z
_atom_site_U_iso_or_equiv
_atom_site_adp_type
_atom_site_occupancy
_atom_site_symmetry_multiplicity
_atom_site_calc_flag
_atom_site_refinement_flags
_atom_site_disorder_assembly
_atom_site_disorder_group
Mn1 Mn 0.122192(16) 0.80879(5) 0.13839(3) 0.01952(16) Uani 1 1 d . . .
Mn2 Mn 0.142942(17) 1.00048(5) 0.20991(3) 0.02444(17) Uani 1 1 d . . .
Mn3 Mn 0.101070(17) 0.82036(5) 0.00423(3) 0.02355(17) Uani 1 1 d . . .
Mn4 Mn 0.123749(18) 0.60655(5) 0.20314(3) 0.02726(18) Uani 1 1 d . . .
Na1 Na 0.12404(5) 1.03095(13) 0.07037(7) 0.0309(4) Uani 1 1 d . . .
Na2 Na 0.09728(5) 0.60069(13) 0.06356(8) 0.0331(4) Uani 1 1 d . . .
Na3 Na 0.14479(5) 0.79711(14) 0.28533(8) 0.0345(4) Uani 1 1 d . . .
C1 C 0.17679(11) 0.6844(3) 0.11424(19) 0.0275(10) Uani 1 1 d U . .
H1A H 0.1747 0.6622 0.0746 0.033 Uiso 1 1 calc R . .
H1B H 0.1911 0.6370 0.1375 0.033 Uiso 1 1 calc R . .
C2 C 0.17740(11) 0.8501(3) 0.07371(19) 0.0274(10) Uani 1 1 d U . .
H2A H 0.1876 0.9151 0.0797 0.033 Uiso 1 1 calc R . .
H2B H 0.1821 0.8276 0.0360 0.033 Uiso 1 1 calc R . .
C3 C 0.19388(11) 0.8243(3) 0.17758(18) 0.0256(10) Uani 1 1 d U . .
H3A H 0.2026 0.7756 0.2060 0.031 Uiso 1 1 calc R . .
H3B H 0.2095 0.8807 0.1823 0.031 Uiso 1 1 calc R . .
C4 C 0.19500(11) 0.7819(3) 0.11848(18) 0.0243(9) Uani 1 1 d U A .
C5 C 0.23323(11) 0.7678(3) 0.1090(2) 0.0338(11) Uani 1 1 d DU . .
H5A H 0.2345 0.7218 0.0793 0.041 Uiso 0.553(11) 1 d PR A 1
H5B H 0.2451 0.7409 0.1430 0.041 Uiso 0.553(11) 1 d PR A 1
H5C H 0.2440 0.7318 0.1406 0.041 Uiso 0.447(11) 1 d PR A 2
H5D H 0.2442 0.8298 0.1099 0.041 Uiso 0.447(11) 1 d PR A 2
C6 C 0.2529(2) 0.8577(5) 0.0944(4) 0.037(3) Uani 0.553(11) 1 d PDU A 1
H6A H 0.2766 0.8401 0.0893 0.056 Uiso 0.553(11) 1 calc PR A 1
H6B H 0.2531 0.9046 0.1251 0.056 Uiso 0.553(11) 1 calc PR A 1
H6C H 0.2415 0.8860 0.0594 0.056 Uiso 0.553(11) 1 calc PR A 1
C6' C 0.2418(3) 0.7202(10) 0.0548(4) 0.050(4) Uani 0.447(11) 1 d PDU A 2
H6D H 0.2292 0.7527 0.0222 0.075 Uiso 0.447(11) 1 calc PR A 2
H6E H 0.2352 0.6522 0.0547 0.075 Uiso 0.447(11) 1 calc PR A 2
H6F H 0.2667 0.7253 0.0525 0.075 Uiso 0.447(11) 1 calc PR A 2
C7 C 0.06600(10) 0.9341(3) 0.15385(19) 0.0257(10) Uani 1 1 d U . .
H7A H 0.0547 0.9682 0.1202 0.031 Uiso 1 1 calc R . .
H7B H 0.0618 0.9720 0.1875 0.031 Uiso 1 1 calc R . .
C8 C 0.06794(11) 0.7772(4) 0.20670(18) 0.0270(10) Uani 1 1 d U . .
H8A H 0.0678 0.8154 0.2417 0.032 Uiso 1 1 calc R . .
H8B H 0.0550 0.7170 0.2114 0.032 Uiso 1 1 calc R . .
C9 C 0.05031(11) 0.7804(3) 0.10177(18) 0.0269(10) Uani 1 1 d U . .
H9A H 0.0406 0.7151 0.1053 0.032 Uiso 1 1 calc R . .
H9B H 0.0355 0.8144 0.0715 0.032 Uiso 1 1 calc R . .
C10 C 0.04922(11) 0.8345(3) 0.15737(17) 0.0240(9) Uani 1 1 d U . .
C11 C 0.01134(11) 0.8496(4) 0.16805(19) 0.0297(10) Uani 1 1 d U . .
H11A H 0.0112 0.8793 0.2058 0.036 Uiso 1 1 calc R . .
H11B H 0.0006 0.8962 0.1399 0.036 Uiso 1 1 calc R . .
C12 C -0.01122(12) 0.7593(4) 0.1655(2) 0.0415(13) Uani 1 1 d U . .
H12A H -0.0342 0.7761 0.1751 0.062 Uiso 1 1 calc R . .
H12B H -0.0006 0.7114 0.1924 0.062 Uiso 1 1 calc R . .
H12C H -0.0133 0.7324 0.1273 0.062 Uiso 1 1 calc R . .
C13 C 0.20459(16) 1.1682(5) 0.1012(2) 0.0549(16) Uani 1 1 d U . .
H13A H 0.2083 1.1251 0.0699 0.082 Uiso 1 1 calc R . .
H13B H 0.2255 1.2066 0.1117 0.082 Uiso 1 1 calc R . .
H13C H 0.1852 1.2113 0.0894 0.082 Uiso 1 1 calc R . .
C14 C 0.19675(13) 1.1098(4) 0.1508(2) 0.0347(11) Uani 1 1 d U . .
C15 C 0.22122(13) 1.1069(4) 0.1988(2) 0.0376(11) Uani 1 1 d U . .
H15A H 0.2419 1.1423 0.1970 0.045 Uiso 1 1 calc R . .
C16 C 0.21825(12) 1.0572(4) 0.2489(2) 0.0309(10) Uani 1 1 d U . .
C17 C 0.24891(13) 1.0506(5) 0.2925(2) 0.0447(14) Uani 1 1 d U . .
H17A H 0.2420 1.0666 0.3296 0.067 Uiso 1 1 calc R . .
H17B H 0.2667 1.0960 0.2833 0.067 Uiso 1 1 calc R . .
H17C H 0.2582 0.9850 0.2933 0.067 Uiso 1 1 calc R . .
C18 C 0.08910(16) 0.9486(5) 0.3601(2) 0.0542(16) Uani 1 1 d U . .
H18A H 0.0855 0.8799 0.3518 0.081 Uiso 1 1 calc R . .
H18B H 0.0676 0.9770 0.3701 0.081 Uiso 1 1 calc R . .
H18C H 0.1073 0.9561 0.3917 0.081 Uiso 1 1 calc R . .
C19 C 0.09950(12) 0.9982(4) 0.3096(2) 0.0350(11) Uani 1 1 d U . .
C20 C 0.08651(14) 1.0906(4) 0.2978(2) 0.0451(13) Uani 1 1 d U . .
H20A H 0.0710 1.1150 0.3222 0.054 Uiso 1 1 calc R . .
C21 C 0.09384(15) 1.1508(4) 0.2539(2) 0.0479(14) Uani 1 1 d U . .
C22 C 0.0783(2) 1.2501(5) 0.2482(3) 0.078(2) Uani 1 1 d U . .
H22A H 0.0964 1.2984 0.2579 0.117 Uiso 1 1 calc R . .
H22B H 0.0605 1.2565 0.2738 0.117 Uiso 1 1 calc R . .
H22C H 0.0678 1.2601 0.2093 0.117 Uiso 1 1 calc R . .
C23 C 0.13266(17) 0.5428(4) -0.0645(2) 0.0534(15) Uani 1 1 d U . .
H23A H 0.1104 0.5145 -0.0581 0.080 Uiso 1 1 calc R . .
H23B H 0.1511 0.5144 -0.0381 0.080 Uiso 1 1 calc R . .
H23C H 0.1372 0.5298 -0.1033 0.080 Uiso 1 1 calc R . .
C24 C 0.13161(13) 0.6502(4) -0.05513(19) 0.0342(11) Uani 1 1 d U . .
C25 C 0.14638(14) 0.7107(4) -0.0928(2) 0.0414(12) Uani 1 1 d U . .
H25A H 0.1553 0.6806 -0.1238 0.050 Uiso 1 1 calc R . .
C26 C 0.14919(12) 0.8099(4) -0.08942(19) 0.0348(11) Uani 1 1 d U . .
C27 C 0.17054(15) 0.8617(5) -0.1288(2) 0.0516(15) Uani 1 1 d U . .
H27A H 0.1932 0.8777 -0.1087 0.077 Uiso 1 1 calc R . .
H27B H 0.1587 0.9210 -0.1424 0.077 Uiso 1 1 calc R . .
H27C H 0.1736 0.8199 -0.1610 0.077 Uiso 1 1 calc R . .
C28 C 0.00036(15) 0.7970(4) -0.1020(3) 0.0527(15) Uani 1 1 d U . .
H28A H 0.0098 0.7650 -0.1335 0.079 Uiso 1 1 calc R . .
H28B H -0.0160 0.8470 -0.1168 0.079 Uiso 1 1 calc R . .
H28C H -0.0116 0.7495 -0.0810 0.079 Uiso 1 1 calc R . .
C29 C 0.02928(12) 0.8421(4) -0.06345(19) 0.0298(10) Uani 1 1 d U . .
C30 C 0.02778(12) 0.9405(4) -0.05298(19) 0.0307(10) Uani 1 1 d U . .
H30A H 0.0081 0.9739 -0.0702 0.037 Uiso 1 1 calc R . .
C31 C 0.05243(11) 0.9949(3) -0.01957(18) 0.0261(10) Uani 1 1 d U . .
C32 C 0.04745(12) 1.1022(3) -0.0161(2) 0.0336(11) Uani 1 1 d U . .
H32A H 0.0507 1.1225 0.0235 0.050 Uiso 1 1 calc R . .
H32B H 0.0241 1.1191 -0.0329 0.050 Uiso 1 1 calc R . .
H32C H 0.0644 1.1350 -0.0367 0.050 Uiso 1 1 calc R . .
C33 C 0.19410(14) 0.6107(4) 0.3577(2) 0.0450(14) Uani 1 1 d U . .
H33A H 0.2079 0.6688 0.3537 0.067 Uiso 1 1 calc R . .
H33B H 0.2088 0.5604 0.3766 0.067 Uiso 1 1 calc R . .
H33C H 0.1754 0.6255 0.3803 0.067 Uiso 1 1 calc R . .
C34 C 0.17913(12) 0.5759(4) 0.3003(2) 0.0357(11) Uani 1 1 d U . .
C35 C 0.18195(13) 0.4797(4) 0.2863(2) 0.0407(12) Uani 1 1 d U . .
H35A H 0.1927 0.4384 0.3149 0.049 Uiso 1 1 calc R . .
C36 C 0.17070(13) 0.4373(4) 0.2347(2) 0.0397(12) Uani 1 1 d U . .
C37 C 0.17981(17) 0.3337(4) 0.2243(3) 0.0630(18) Uani 1 1 d U . .
H37A H 0.1586 0.2961 0.2155 0.095 Uiso 1 1 calc R . .
H37B H 0.1932 0.3074 0.2582 0.095 Uiso 1 1 calc R . .
H37C H 0.1936 0.3303 0.1926 0.095 Uiso 1 1 calc R . .
C38 C 0.03196(16) 0.4590(5) 0.1166(2) 0.0567(17) Uani 1 1 d U . .
H38A H 0.0198 0.5104 0.0942 0.085 Uiso 1 1 calc R . .
H38B H 0.0151 0.4171 0.1319 0.085 Uiso 1 1 calc R . .
H38C H 0.0456 0.4211 0.0926 0.085 Uiso 1 1 calc R . .
C39 C 0.05540(13) 0.5024(4) 0.1641(2) 0.0344(11) Uani 1 1 d U . .
C40 C 0.04849(13) 0.4858(4) 0.2196(2) 0.0400(12) Uani 1 1 d U . .
H40A H 0.0287 0.4480 0.2240 0.048 Uiso 1 1 calc R . .
C41 C 0.06729(13) 0.5183(4) 0.2688(2) 0.0370(11) Uani 1 1 d U . .
C42 C 0.05501(16) 0.4939(5) 0.3246(2) 0.0610(18) Uani 1 1 d U . .
H42A H 0.0554 0.5519 0.3480 0.092 Uiso 1 1 calc R . .
H42B H 0.0702 0.4450 0.3439 0.092 Uiso 1 1 calc R . .
H42C H 0.0314 0.4688 0.3182 0.092 Uiso 1 1 calc R . .
O1 O 0.14307(7) 0.6869(2) 0.13247(12) 0.0244(7) Uani 1 1 d U . .
O1W O 0.13513(10) 0.4641(3) 0.07568(15) 0.0522(10) Uani 1 1 d . . .
H1W1 H 0.1401 0.4410 0.1081 0.063 Uiso 1 1 d R . .
H1W2 H 0.1362 0.5244 0.0735 0.063 Uiso 1 1 d R . .
O2 O 0.14110(7) 0.8566(2) 0.07444(11) 0.0227(6) Uani 1 1 d U . .
O2W O 0.04243(9) 0.6003(3) 0.00061(15) 0.0429(9) Uani 1 1 d . . .
H2W1 H 0.0429 0.6515 -0.0181 0.052 Uiso 1 1 d R . .
H2W2 H 0.0224 0.5883 0.0081 0.052 Uiso 1 1 d R . .
O3 O 0.15996(7) 0.8536(2) 0.18794(11) 0.0230(7) Uani 1 1 d U . .
O3W O 0.09522(11) 1.1633(3) 0.10270(16) 0.0565(11) Uani 1 1 d . . .
H3W1 H 0.1017 1.2134 0.0874 0.068 Uiso 1 1 d R . .
H3W2 H 0.1070 1.1624 0.1345 0.068 Uiso 1 1 d R . .
O4 O 0.10248(7) 0.9305(2) 0.15049(12) 0.0233(6) Uani 1 1 d U . .
O4W O 0.15427(10) 1.0460(3) -0.00948(15) 0.0519(10) Uani 1 1 d . . .
H4W1 H 0.1479 0.9970 -0.0286 0.062 Uiso 1 1 d R . .
H4W2 H 0.1736 1.0673 -0.0159 0.062 Uiso 1 1 d R . .
O5 O 0.10281(7) 0.7532(2) 0.19966(11) 0.0219(6) Uani 1 1 d U . .
O5W O 0.10930(10) 0.7217(3) 0.34283(16) 0.0521(10) Uani 1 1 d . . .
H5W1 H 0.1065 0.6649 0.3311 0.062 Uiso 1 1 d R . .
H5W2 H 0.1182 0.7126 0.3762 0.062 Uiso 1 1 d R . .
O6 O 0.08457(7) 0.7721(2) 0.08573(11) 0.0230(6) Uani 1 1 d U . .
O6W O 0.19507(10) 0.8566(3) 0.33409(17) 0.0610(12) Uani 1 1 d . . .
H6W1 H 0.2029 0.8835 0.3644 0.073 Uiso 1 1 d R . .
H6W2 H 0.1943 0.9078 0.3153 0.073 Uiso 1 1 d R . .
O7 O 0.16790(8) 1.0663(2) 0.14575(13) 0.0315(7) Uani 1 1 d U . .
O8 O 0.19144(8) 1.0140(2) 0.26042(12) 0.0309(7) Uani 1 1 d U . .
O9 O 0.11957(8) 0.9534(2) 0.28102(13) 0.0303(7) Uani 1 1 d U . .
O10 O 0.11415(9) 1.1293(3) 0.21748(14) 0.0421(9) Uani 1 1 d U . .
O11 O 0.11809(8) 0.6785(2) -0.01223(13) 0.0322(7) Uani 1 1 d U . .
O12 O 0.13592(8) 0.8633(2) -0.05444(13) 0.0336(8) Uani 1 1 d U . .
O13 O 0.05313(8) 0.7854(2) -0.04395(13) 0.0330(8) Uani 1 1 d U . .
O14 O 0.07985(8) 0.9614(2) 0.00746(13) 0.0290(7) Uani 1 1 d U . .
O15 O 0.16478(8) 0.6400(2) 0.26705(13) 0.0328(8) Uani 1 1 d U . .
O16 O 0.15334(9) 0.4801(3) 0.19317(15) 0.0420(9) Uani 1 1 d U . .
O17 O 0.08029(8) 0.5517(2) 0.15051(13) 0.0343(8) Uani 1 1 d U . .
O18 O 0.09476(9) 0.5663(3) 0.27086(14) 0.0402(9) Uani 1 1 d U . .
C43 C 0.2705(4) 1.0344(9) -0.0292(11) 0.204(7) Uani 0.600(7) 1 d PDU B 1
H43A H 0.2914 1.0246 -0.0476 0.306 Uiso 0.600(7) 1 d PR B 1
H43B H 0.2518 1.0571 -0.0570 0.306 Uiso 0.600(7) 1 d PR B 1
H43C H 0.2638 0.9735 -0.0129 0.306 Uiso 0.600(7) 1 d PR B 1
C44 C 0.2865(2) 1.1302(7) -0.0128(4) 0.166(6) Uani 0.600(7) 1 d PDU B 1
O19 O 0.3184(2) 1.1377(9) -0.0128(5) 0.147(5) Uani 0.600(7) 1 d PDU B 1
O20 O 0.2666(3) 1.1954(8) -0.0002(5) 0.132(4) Uani 0.600(7) 1 d PDU B 1
C43' C 0.2495(7) 0.9589(18) -0.0010(14) 0.207(9) Uani 0.400(7) 1 d PDU B 3
H43D H 0.2720 0.9435 0.0199 0.310 Uiso 0.400(7) 1 d PR B 3
H43E H 0.2451 0.9158 -0.0336 0.310 Uiso 0.400(7) 1 d PR B 3
H43F H 0.2314 0.9505 0.0237 0.310 Uiso 0.400(7) 1 d PR B 3
C44' C 0.2496(5) 1.0479(17) -0.0367(12) 0.186(7) Uani 0.400(7) 1 d PDU B 3
O19' O 0.2765(5) 1.0656(17) -0.0584(10) 0.183(7) Uani 0.400(7) 1 d PDU B 3
O20' O 0.2221(4) 1.0952(16) -0.0441(9) 0.139(6) Uani 0.400(7) 1 d PDU B 3
O7W O 0.0278 1.4022 -0.0305 0.0528(14) Uani 0.902(8) 1 d PU C 1
O8W O 0.1312 1.2516 -0.0406 0.075(2) Uani 0.741(10) 1 d PU D 1
O9W O 0.1979 1.1818 -0.0493 0.110(4) Uani 0.561(13) 1 d PU E 1
O7W' O 0.0489 1.3679 -0.0275 0.056(5) Uani 0.098(8) 1 d PU C 2
O8W' O 0.1176 1.2929 -0.0095 0.073(5) Uani 0.259(10) 1 d PU D 2
O9W' O 0.2167 1.1349 -0.0440 0.105(4) Uani 0.439(13) 1 d PU E 2
O10W O 0.08870(18) 1.3225(4) 0.0285(2) 0.1028(19) Uani 1 1 d U . .

loop_
_atom_site_aniso_label
_atom_site_aniso_U_11
_atom_site_aniso_U_22
_atom_site_aniso_U_33
_atom_site_aniso_U_23
_atom_site_aniso_U_13
_atom_site_aniso_U_12
Mn1 0.0195(3) 0.0211(4) 0.0178(3) 0.0010(3) 0.0017(2) 0.0017(3)
Mn2 0.0252(3) 0.0262(4) 0.0219(3) -0.0029(3) 0.0027(3) -0.0005(3)
Mn3 0.0272(4) 0.0247(4) 0.0188(3) 0.0008(3) 0.0028(3) 0.0018(3)
Mn4 0.0288(4) 0.0256(4) 0.0267(4) 0.0054(3) 0.0003(3) 0.0001(3)
Na1 0.0374(10) 0.0271(10) 0.0273(9) 0.0009(8) -0.0006(8) 0.0000(8)
Na2 0.0405(11) 0.0277(10) 0.0309(10) 0.0018(8) 0.0034(8) -0.0017(9)
Na3 0.0382(11) 0.0355(11) 0.0291(10) 0.0029(8) 0.0009(8) 0.0010(9)
C1 0.023(2) 0.029(2) 0.030(2) -0.006(2) 0.0023(18) 0.0091(19)
C2 0.022(2) 0.032(2) 0.029(2) 0.005(2) 0.0059(18) 0.0039(19)
C3 0.018(2) 0.034(2) 0.024(2) -0.0008(19) 0.0015(17) 0.0035(19)
C4 0.019(2) 0.029(2) 0.025(2) 0.0001(18) 0.0024(17) 0.0040(18)
C5 0.025(2) 0.042(3) 0.035(3) 0.000(2) 0.007(2) 0.009(2)
C6 0.026(4) 0.042(5) 0.045(5) -0.003(4) 0.008(4) -0.006(4)
C6' 0.039(6) 0.059(7) 0.053(6) -0.006(5) 0.010(5) 0.013(5)
C7 0.022(2) 0.028(2) 0.027(2) 0.0020(19) 0.0028(17) 0.0055(19)
C8 0.024(2) 0.034(3) 0.023(2) 0.0055(19) 0.0042(17) 0.0011(19)
C9 0.022(2) 0.032(2) 0.026(2) -0.0018(19) 0.0018(18) 0.0012(19)
C10 0.020(2) 0.030(2) 0.022(2) 0.0020(18) 0.0036(16) 0.0019(18)
C11 0.022(2) 0.042(3) 0.025(2) 0.002(2) 0.0050(18) 0.004(2)
C12 0.027(3) 0.056(4) 0.043(3) 0.005(3) 0.011(2) -0.001(2)
C13 0.059(4) 0.060(4) 0.047(3) 0.016(3) 0.010(3) -0.019(3)
C14 0.036(3) 0.035(3) 0.034(2) -0.003(2) 0.008(2) -0.004(2)
C15 0.034(3) 0.042(3) 0.038(3) -0.007(2) 0.009(2) -0.011(2)
C16 0.027(2) 0.033(3) 0.033(2) -0.014(2) 0.0060(19) 0.001(2)
C17 0.032(3) 0.067(4) 0.035(3) -0.015(3) 0.003(2) -0.010(3)
C18 0.066(4) 0.059(4) 0.042(3) -0.013(3) 0.028(3) -0.008(3)
C19 0.032(2) 0.044(3) 0.030(2) -0.012(2) 0.0076(19) -0.005(2)
C20 0.041(3) 0.054(3) 0.042(3) -0.009(3) 0.013(2) 0.012(3)
C21 0.047(3) 0.048(3) 0.048(3) -0.013(3) 0.005(2) 0.015(3)
C22 0.097(5) 0.059(4) 0.082(5) 0.000(4) 0.025(4) 0.042(4)
C23 0.074(4) 0.042(3) 0.047(3) -0.011(3) 0.015(3) 0.012(3)
C24 0.038(3) 0.038(3) 0.026(2) -0.005(2) 0.004(2) 0.009(2)
C25 0.045(3) 0.050(3) 0.032(3) 0.000(2) 0.014(2) 0.011(2)
C26 0.032(2) 0.048(3) 0.025(2) 0.008(2) 0.0089(19) 0.007(2)
C27 0.051(3) 0.065(4) 0.043(3) 0.014(3) 0.020(3) 0.005(3)
C28 0.047(3) 0.045(3) 0.062(4) -0.012(3) -0.013(3) 0.000(3)
C29 0.027(2) 0.032(3) 0.030(2) 0.002(2) 0.0011(19) -0.005(2)
C30 0.025(2) 0.033(3) 0.032(2) 0.004(2) -0.0031(19) -0.003(2)
C31 0.027(2) 0.030(2) 0.023(2) 0.0063(19) 0.0095(18) -0.0016(19)
C32 0.030(3) 0.030(3) 0.040(3) 0.001(2) 0.004(2) 0.001(2)
C33 0.045(3) 0.058(4) 0.031(3) 0.010(3) 0.001(2) 0.008(3)
C34 0.024(2) 0.047(3) 0.036(2) 0.013(2) 0.0014(19) 0.005(2)
C35 0.038(3) 0.043(3) 0.041(3) 0.022(2) 0.000(2) 0.006(2)
C36 0.037(3) 0.030(3) 0.052(3) 0.008(2) 0.006(2) 0.007(2)
C37 0.068(4) 0.039(4) 0.079(4) 0.002(3) -0.005(4) 0.018(3)
C38 0.065(4) 0.061(4) 0.044(3) -0.007(3) 0.006(3) -0.034(3)
C39 0.037(3) 0.028(2) 0.037(2) 0.001(2) 0.002(2) -0.004(2)
C40 0.037(3) 0.041(3) 0.044(3) 0.004(2) 0.010(2) -0.012(2)
C41 0.035(3) 0.039(3) 0.038(3) 0.010(2) 0.007(2) 0.001(2)
C42 0.054(4) 0.092(5) 0.039(3) 0.004(3) 0.011(3) -0.026(4)
O1 0.0236(15) 0.0223(16) 0.0276(16) 0.0004(13) 0.0042(12) 0.0020(13)
O1W 0.077(3) 0.034(2) 0.045(2) 0.0038(18) 0.003(2) 0.011(2)
O2 0.0202(15) 0.0281(17) 0.0203(15) 0.0035(13) 0.0043(12) 0.0039(13)
O2W 0.045(2) 0.033(2) 0.049(2) 0.0054(17) -0.0009(17) -0.0082(17)
O3 0.0205(15) 0.0295(17) 0.0180(14) -0.0036(13) -0.0011(12) 0.0028(13)
O3W 0.080(3) 0.047(2) 0.039(2) -0.0026(19) -0.009(2) 0.018(2)
O4 0.0192(15) 0.0232(16) 0.0274(15) -0.0014(13) 0.0020(12) 0.0022(13)
O4W 0.053(2) 0.061(3) 0.044(2) -0.011(2) 0.0145(18) -0.021(2)
O5 0.0201(15) 0.0272(17) 0.0188(14) 0.0060(13) 0.0039(12) 0.0001(13)
O5W 0.061(3) 0.057(3) 0.039(2) -0.0042(19) 0.0096(19) -0.008(2)
O6 0.0204(15) 0.0294(17) 0.0190(14) -0.0009(13) 0.0008(12) 0.0005(13)
O6W 0.068(3) 0.060(3) 0.049(2) 0.014(2) -0.022(2) -0.021(2)
O7 0.0290(17) 0.0351(19) 0.0300(17) 0.0012(15) 0.0016(13) -0.0063(15)
O8 0.0298(17) 0.0343(19) 0.0277(16) -0.0026(14) -0.0005(13) -0.0055(15)
O9 0.0313(17) 0.0337(19) 0.0269(16) -0.0042(14) 0.0075(14) 0.0000(15)
O10 0.050(2) 0.038(2) 0.039(2) -0.0021(17) 0.0065(17) 0.0120(17)
O11 0.0407(19) 0.0300(18) 0.0265(16) -0.0015(14) 0.0064(14) 0.0049(15)
O12 0.0353(19) 0.039(2) 0.0280(17) 0.0027(15) 0.0085(14) -0.0003(15)
O13 0.0344(18) 0.0285(18) 0.0339(18) -0.0014(15) -0.0045(14) 0.0007(15)
O14 0.0275(17) 0.0287(17) 0.0294(17) -0.0001(14) -0.0026(13) 0.0024(14)
O15 0.0295(17) 0.0371(19) 0.0304(17) 0.0066(15) -0.0027(14) 0.0027(15)
O16 0.045(2) 0.033(2) 0.047(2) 0.0016(17) 0.0004(17) 0.0059(17)
O17 0.0370(19) 0.0323(19) 0.0327(17) 0.0034(15) -0.0006(15) -0.0088(16)
O18 0.040(2) 0.048(2) 0.0319(18) 0.0097(17) 0.0017(15) -0.0047(18)
C43 0.207(9) 0.201(9) 0.201(9) 0.004(7) 0.015(7) 0.005(7)
C44 0.163(8) 0.174(8) 0.161(8) 0.005(7) 0.024(7) -0.003(7)
O19 0.152(8) 0.164(8) 0.128(7) 0.018(6) 0.030(6) 0.028(7)
O20 0.149(8) 0.139(8) 0.110(7) 0.012(6) 0.028(6) -0.022(6)
C43' 0.205(11) 0.208(11) 0.209(11) 0.000(8) 0.027(8) -0.001(8)
C44' 0.179(9) 0.192(9) 0.187(9) 0.006(7) 0.020(7) 0.006(7)
O19' 0.184(9) 0.190(9) 0.180(9) -0.002(7) 0.041(7) -0.001(7)
O20' 0.141(8) 0.150(9) 0.129(8) 0.005(7) 0.031(7) 0.006(7)
O7W 0.051(3) 0.050(3) 0.057(3) -0.012(2) 0.003(2) 0.001(2)
O8W 0.093(5) 0.090(5) 0.042(3) -0.003(3) 0.003(3) 0.033(4)
O9W 0.121(7) 0.117(7) 0.095(5) 0.020(5) 0.025(5) 0.005(5)
O7W' 0.050(8) 0.048(8) 0.067(8) -0.009(7) 0.002(7) -0.005(7)
O8W' 0.098(8) 0.057(8) 0.067(8) -0.001(6) 0.025(7) 0.010(7)
O9W' 0.107(7) 0.121(8) 0.092(6) 0.017(6) 0.028(6) 0.015(6)
O10W 0.154(6) 0.060(3) 0.089(4) 0.008(3) -0.008(4) -0.020(4)

loop_
_atom_type_symbol
_atom_type_description
_atom_type_scat_dispersion_real
_atom_type_scat_dispersion_imag
_atom_type_scat_source
C C 0.0033 0.0016 'International Tables Vol C Tables 4.2.6.8 and 6.1.1.4'
H H 0.0000 0.0000 'International Tables Vol C Tables 4.2.6.8 and 6.1.1.4'
O O 0.0106 0.0060 'International Tables Vol C Tables 4.2.6.8 and 6.1.1.4'
Mn Mn 0.3368 0.7283 'International Tables Vol C Tables 4.2.6.8 and 6.1.1.4'
Na Na 0.0362 0.0249 'International Tables Vol C Tables 4.2.6.8 and 6.1.1.4'

loop_
_geom_angle_atom_site_label_1
_geom_angle_atom_site_label_2
_geom_angle_atom_site_label_3
_geom_angle
_geom_angle_site_symmetry_1
_geom_angle_site_symmetry_3
_geom_angle_publ_flag
O3 Mn1 O6 175.88(13) . . ?
O3 Mn1 O5 90.22(13) . . ?
O6 Mn1 O5 93.12(12) . . ?
O3 Mn1 O1 91.77(13) . . ?
O6 Mn1 O1 90.95(13) . . ?
O5 Mn1 O1 84.70(13) . . ?
O3 Mn1 O4 84.89(12) . . ?
O6 Mn1 O4 92.55(13) . . ?
O5 Mn1 O4 92.26(13) . . ?
O1 Mn1 O4 175.48(13) . . ?
O3 Mn1 O2 92.29(13) . . ?
O6 Mn1 O2 84.50(12) . . ?
O5 Mn1 O2 176.21(14) . . ?
O1 Mn1 O2 92.38(13) . . ?
O4 Mn1 O2 90.80(13) . . ?
O3 Mn1 Mn4 91.02(10) . . ?
O6 Mn1 Mn4 93.08(10) . . ?
O5 Mn1 Mn4 41.81(9) . . ?
O1 Mn1 Mn4 42.89(9) . . ?
O4 Mn1 Mn4 133.95(9) . . ?
O2 Mn1 Mn4 135.24(9) . . ?
O3 Mn1 Mn2 42.53(9) . . ?
O6 Mn1 Mn2 134.84(10) . . ?
O5 Mn1 Mn2 91.48(9) . . ?
O1 Mn1 Mn2 134.20(9) . . ?
O4 Mn1 Mn2 42.36(9) . . ?
O2 Mn1 Mn2 92.30(10) . . ?
Mn4 Mn1 Mn2 118.72(3) . . ?
O3 Mn1 Mn3 134.32(9) . . ?
O6 Mn1 Mn3 42.44(9) . . ?
O5 Mn1 Mn3 135.45(9) . . ?
O1 Mn1 Mn3 91.86(9) . . ?
O4 Mn1 Mn3 92.66(9) . . ?
O2 Mn1 Mn3 42.06(9) . . ?
Mn4 Mn1 Mn3 120.84(3) . . ?
Mn2 Mn1 Mn3 120.44(3) . . ?
O3 Mn1 Na2 138.46(10) . . ?
O6 Mn1 Na2 44.31(10) . . ?
O5 Mn1 Na2 86.85(10) . . ?
O1 Mn1 Na2 46.70(10) . . ?
O4 Mn1 Na2 136.61(10) . . ?
O2 Mn1 Na2 89.38(10) . . ?
Mn4 Mn1 Na2 60.48(4) . . ?
Mn2 Mn1 Na2 178.02(4) . . ?
Mn3 Mn1 Na2 60.41(4) . . ?
O3 Mn1 Na1 86.70(10) . . ?
O6 Mn1 Na1 89.19(10) . . ?
O5 Mn1 Na1 138.88(10) . . ?
O1 Mn1 Na1 136.35(10) . . ?
O4 Mn1 Na1 46.62(9) . . ?
O2 Mn1 Na1 44.21(10) . . ?
Mn4 Mn1 Na1 177.60(4) . . ?
Mn2 Mn1 Na1 59.84(4) . . ?
Mn3 Mn1 Na1 60.62(3) . . ?
Na2 Mn1 Na1 121.03(5) . . ?
O3 Mn1 Na3 45.86(9) . . ?
O6 Mn1 Na3 137.36(10) . . ?
O5 Mn1 Na3 44.38(9) . . ?
O1 Mn1 Na3 88.49(10) . . ?
O4 Mn1 Na3 86.99(9) . . ?
O2 Mn1 Na3 138.13(10) . . ?
Mn4 Mn1 Na3 59.34(4) . . ?
Mn2 Mn1 Na3 59.38(4) . . ?
Mn3 Mn1 Na3 179.60(4) . . ?
Na2 Mn1 Na3 119.75(5) . . ?
Na1 Mn1 Na3 119.21(5) . . ?
O7 Mn2 O9 171.59(13) . . ?
O7 Mn2 O8 85.28(12) . . ?
O9 Mn2 O8 90.65(12) . . ?
O7 Mn2 O10 89.47(14) . . ?
O9 Mn2 O10 84.86(13) . . ?
O8 Mn2 O10 108.67(13) . . ?
O7 Mn2 O4 94.59(11) . . ?
O9 Mn2 O4 92.05(12) . . ?
O8 Mn2 O4 156.77(12) . . ?
O10 Mn2 O4 94.55(13) . . ?
O7 Mn2 O3 92.85(12) . . ?
O9 Mn2 O3 94.27(12) . . ?
O8 Mn2 O3 86.82(12) . . ?
O10 Mn2 O3 164.49(13) . . ?
O4 Mn2 O3 69.98(10) . . ?
O7 Mn2 Mn1 94.70(9) . . ?
O9 Mn2 Mn1 93.70(9) . . ?
O8 Mn2 Mn1 121.70(9) . . ?
O10 Mn2 Mn1 129.63(10) . . ?
O4 Mn2 Mn1 35.09(8) . . ?
O3 Mn2 Mn1 34.89(7) . . ?
O7 Mn2 Na3 140.48(10) . . ?
O9 Mn2 Na3 45.05(9) . . ?
O8 Mn2 Na3 78.96(10) . . ?
O10 Mn2 Na3 129.87(11) . . ?
O4 Mn2 Na3 86.72(9) . . ?
O3 Mn2 Na3 50.62(8) . . ?
Mn1 Mn2 Na3 64.84(4) . . ?
O7 Mn2 Na1 44.98(9) . . ?
O9 Mn2 Na1 140.22(9) . . ?
O8 Mn2 Na1 128.93(9) . . ?
O10 Mn2 Na1 85.52(10) . . ?
O4 Mn2 Na1 50.46(8) . . ?
O3 Mn2 Na1 85.31(8) . . ?
Mn1 Mn2 Na1 64.19(4) . . ?
Na3 Mn2 Na1 129.01(5) . . ?
O11 Mn3 O14 170.90(12) . . ?
O11 Mn3 O13 87.86(13) . . ?
O14 Mn3 O13 84.78(12) . . ?
O11 Mn3 O12 84.34(13) . . ?
O14 Mn3 O12 92.70(13) . . ?
O13 Mn3 O12 107.10(13) . . ?
O11 Mn3 O2 98.21(12) . . ?
O14 Mn3 O2 90.34(11) . . ?
O13 Mn3 O2 163.16(12) . . ?
O12 Mn3 O2 89.20(11) . . ?
O11 Mn3 O6 90.64(12) . . ?
O14 Mn3 O6 95.25(12) . . ?
O13 Mn3 O6 94.42(12) . . ?
O12 Mn3 O6 157.65(12) . . ?
O2 Mn3 O6 69.94(10) . . ?
O11 Mn3 Mn1 95.08(9) . . ?
O14 Mn3 Mn1 93.72(8) . . ?
O13 Mn3 Mn1 129.13(9) . . ?
O12 Mn3 Mn1 123.75(9) . . ?
O2 Mn3 Mn1 35.01(7) . . ?
O6 Mn3 Mn1 34.93(7) . . ?
O11 Mn3 Na2 43.22(9) . . ?
O14 Mn3 Na2 141.19(9) . . ?
O13 Mn3 Na2 86.64(10) . . ?
O12 Mn3 Na2 125.94(10) . . ?
O2 Mn3 Na2 87.12(9) . . ?
O6 Mn3 Na2 47.82(8) . . ?
Mn1 Mn3 Na2 63.61(4) . . ?
O11 Mn3 Na1 144.27(10) . . ?
O14 Mn3 Na1 43.42(9) . . ?
O13 Mn3 Na1 127.87(10) . . ?
O12 Mn3 Na1 84.92(10) . . ?
O2 Mn3 Na1 47.66(8) . . ?
O6 Mn3 Na1 86.59(8) . . ?
Mn1 Mn3 Na1 63.70(4) . . ?
Na2 Mn3 Na1 127.30(5) . . ?
O15 Mn4 O17 168.69(13) . . ?
O15 Mn4 O16 83.59(13) . . ?
O17 Mn4 O16 92.50(14) . . ?
O15 Mn4 O18 86.32(13) . . ?
O17 Mn4 O18 84.13(13) . . ?
O16 Mn4 O18 102.09(14) . . ?
O15 Mn4 O5 94.01(12) . . ?
O17 Mn4 O5 92.45(12) . . ?
O16 Mn4 O5 165.01(13) . . ?
O18 Mn4 O5 92.48(12) . . ?
O15 Mn4 O1 98.07(12) . . ?
O17 Mn4 O1 92.83(12) . . ?
O16 Mn4 O1 95.26(13) . . ?
O18 Mn4 O1 162.49(13) . . ?
O5 Mn4 O1 70.37(10) . . ?
O15 Mn4 Mn1 97.15(9) . . ?
O17 Mn4 Mn1 93.47(9) . . ?
O16 Mn4 Mn1 130.42(10) . . ?
O18 Mn4 Mn1 127.47(10) . . ?
O5 Mn4 Mn1 35.05(7) . . ?
O1 Mn4 Mn1 35.31(8) . . ?
O15 Mn4 Na3 45.06(10) . . ?
O17 Mn4 Na3 138.94(10) . . ?
O16 Mn4 Na3 128.32(11) . . ?
O18 Mn4 Na3 83.06(11) . . ?
O5 Mn4 Na3 49.51(8) . . ?
O1 Mn4 Na3 88.08(9) . . ?
Mn1 Mn4 Na3 65.04(4) . . ?
O15 Mn4 Na2 146.16(10) . . ?
O17 Mn4 Na2 43.79(9) . . ?
O16 Mn4 Na2 88.65(10) . . ?
O18 Mn4 Na2 127.52(10) . . ?
O5 Mn4 Na2 85.16(8) . . ?
O1 Mn4 Na2 49.83(8) . . ?
Mn1 Mn4 Na2 63.76(4) . . ?
Na3 Mn4 Na2 128.72(5) . . ?
O3W Na1 O14 100.85(14) . . ?
O3W Na1 O4W 120.17(16) . . ?
O14 Na1 O4W 85.38(13) . . ?
O3W Na1 O7 85.36(14) . . ?
O14 Na1 O7 166.43(14) . . ?
O4W Na1 O7 102.03(14) . . ?
O3W Na1 O2 152.02(15) . . ?
O14 Na1 O2 78.49(11) . . ?
O4W Na1 O2 87.77(13) . . ?
O7 Na1 O2 90.35(12) . . ?
O3W Na1 O4 88.20(14) . . ?
O14 Na1 O4 88.45(11) . . ?
O4W Na1 O4 151.61(15) . . ?
O7 Na1 O4 79.64(11) . . ?
O2 Na1 O4 63.84(10) . . ?
O3W Na1 Mn2 80.15(11) . . ?
O14 Na1 Mn2 129.82(10) . . ?
O4W Na1 Mn2 137.69(12) . . ?
O7 Na1 Mn2 38.89(8) . . ?
O2 Na1 Mn2 79.25(8) . . ?
O4 Na1 Mn2 41.40(7) . . ?
O3W Na1 Mn3 136.18(13) . . ?
O14 Na1 Mn3 38.46(8) . . ?
O4W Na1 Mn3 80.24(11) . . ?
O7 Na1 Mn3 130.97(10) . . ?
O2 Na1 Mn3 40.63(7) . . ?
O4 Na1 Mn3 77.77(8) . . ?
Mn2 Na1 Mn3 111.64(5) . . ?
O3W Na1 Mn1 120.33(12) . . ?
O14 Na1 Mn1 83.15(9) . . ?
O4W Na1 Mn1 119.49(12) . . ?
O7 Na1 Mn1 83.30(9) . . ?
O2 Na1 Mn1 31.73(7) . . ?
O4 Na1 Mn1 32.13(7) . . ?
Mn2 Na1 Mn1 55.98(3) . . ?
Mn3 Na1 Mn1 55.68(3) . . ?
O3W Na1 H3W2 19.4 . . ?
O14 Na1 H3W2 117.3 . . ?
O4W Na1 H3W2 128.1 . . ?
O7 Na1 H3W2 67.0 . . ?
O2 Na1 H3W2 139.7 . . ?
O4 Na1 H3W2 79.0 . . ?
Mn2 Na1 H3W2 62.0 . . ?
Mn3 Na1 H3W2 146.3 . . ?
Mn1 Na1 H3W2 109.6 . . ?
O11 Na2 O17 167.91(14) . . ?
O11 Na2 O1W 101.18(14) . . ?
O17 Na2 O1W 84.17(14) . . ?
O11 Na2 O2W 83.38(13) . . ?
O17 Na2 O2W 102.85(14) . . ?
O1W Na2 O2W 123.34(15) . . ?
O11 Na2 O6 79.59(11) . . ?
O17 Na2 O6 90.29(12) . . ?
O1W Na2 O6 149.44(14) . . ?
O2W Na2 O6 87.20(12) . . ?
O11 Na2 O1 90.08(12) . . ?
O17 Na2 O1 79.48(11) . . ?
O1W Na2 O1 85.37(13) . . ?
O2W Na2 O1 151.26(13) . . ?
O6 Na2 O1 64.07(10) . . ?
O11 Na2 Mn4 131.38(11) . . ?
O17 Na2 Mn4 38.77(8) . . ?
O1W Na2 Mn4 77.72(10) . . ?
O2W Na2 Mn4 138.17(11) . . ?
O6 Na2 Mn4 79.23(8) . . ?
O1 Na2 Mn4 41.33(7) . . ?
O11 Na2 Mn3 38.69(8) . . ?
O17 Na2 Mn3 131.51(11) . . ?
O1W Na2 Mn3 135.09(12) . . ?
O2W Na2 Mn3 79.85(10) . . ?
O6 Na2 Mn3 41.23(7) . . ?
O1 Na2 Mn3 77.68(8) . . ?
Mn4 Na2 Mn3 111.69(6) . . ?
O11 Na2 Mn1 84.94(9) . . ?
O17 Na2 Mn1 82.98(10) . . ?
O1W Na2 Mn1 117.65(12) . . ?
O2W Na2 Mn1 119.01(11) . . ?
O6 Na2 Mn1 31.81(7) . . ?
O1 Na2 Mn1 32.29(7) . . ?
Mn4 Na2 Mn1 55.76(3) . . ?
Mn3 Na2 Mn1 55.98(4) . . ?
O11 Na2 H1W2 90.5 . . ?
O17 Na2 H1W2 92.0 . . ?
O1W Na2 H1W2 17.2 . . ?
O2W Na2 H1W2 136.0 . . ?
O6 Na2 H1W2 134.5 . . ?
O1 Na2 H1W2 71.7 . . ?
Mn4 Na2 H1W2 74.7 . . ?
Mn3 Na2 H1W2 119.8 . . ?
Mn1 Na2 H1W2 103.6 . . ?
O5W Na3 O6W 113.25(16) . . ?
O5W Na3 O15 85.74(14) . . ?
O6W Na3 O15 98.22(15) . . ?
O5W Na3 O9 99.50(14) . . ?
O6W Na3 O9 91.03(15) . . ?
O15 Na3 O9 166.63(14) . . ?
O5W Na3 O5 89.70(13) . . ?
O6W Na3 O5 156.87(15) . . ?
O15 Na3 O5 79.99(12) . . ?
O9 Na3 O5 87.70(12) . . ?
O5W Na3 O3 152.52(14) . . ?
O6W Na3 O3 94.22(14) . . ?
O15 Na3 O3 89.93(12) . . ?
O9 Na3 O3 79.74(11) . . ?
O5 Na3 O3 62.83(10) . . ?
O5W Na3 Mn4 82.35(11) . . ?
O6W Na3 Mn4 135.57(14) . . ?
O15 Na3 Mn4 39.39(8) . . ?
O9 Na3 Mn4 128.72(10) . . ?
O5 Na3 Mn4 41.05(7) . . ?
O3 Na3 Mn4 77.23(8) . . ?
O5W Na3 Mn2 136.50(13) . . ?
O6W Na3 Mn2 86.13(12) . . ?
O15 Na3 Mn2 131.56(10) . . ?
O9 Na3 Mn2 39.15(8) . . ?
O5 Na3 Mn2 78.36(8) . . ?
O3 Na3 Mn2 41.68(7) . . ?
Mn4 Na3 Mn2 111.38(6) . . ?
O5W Na3 Mn1 121.03(12) . . ?
O6W Na3 Mn1 125.69(12) . . ?
O15 Na3 Mn1 84.74(9) . . ?
O9 Na3 Mn1 82.02(9) . . ?
O5 Na3 Mn1 31.35(7) . . ?
O3 Na3 Mn1 31.49(7) . . ?
Mn4 Na3 Mn1 55.62(3) . . ?
Mn2 Na3 Mn1 55.77(3) . . ?
O5W Na3 H6W2 127.2 . . ?
O6W Na3 H6W2 19.5 . . ?
O15 Na3 H6W2 110.9 . . ?
O9 Na3 H6W2 75.8 . . ?
O5 Na3 H6W2 141.2 . . ?
O3 Na3 H6W2 79.6 . . ?
Mn4 Na3 H6W2 141.4 . . ?
Mn2 Na3 H6W2 66.6 . . ?
Mn1 Na3 H6W2 110.5 . . ?
O1 C1 C4 113.3(3) . . ?
O1 C1 H1A 108.9 . . ?
C4 C1 H1A 108.9 . . ?
O1 C1 H1B 108.9 . . ?
C4 C1 H1B 108.9 . . ?
H1A C1 H1B 107.7 . . ?
O2 C2 C4 113.4(3) . . ?
O2 C2 H2A 108.9 . . ?
C4 C2 H2A 108.9 . . ?
O2 C2 H2B 108.9 . . ?
C4 C2 H2B 108.9 . . ?
H2A C2 H2B 107.7 . . ?
O3 C3 C4 113.2(3) . . ?
O3 C3 H3A 108.9 . . ?
C4 C3 H3A 108.9 . . ?
O3 C3 H3B 108.9 . . ?
C4 C3 H3B 108.9 . . ?
H3A C3 H3B 107.7 . . ?
C1 C4 C2 109.6(4) . . ?
C1 C4 C3 109.8(4) . . ?
C2 C4 C3 110.2(4) . . ?
C1 C4 C5 109.1(4) . . ?
C2 C4 C5 109.7(4) . . ?
C3 C4 C5 108.4(4) . . ?
C6 C5 C6' 89.6(7) . . ?
C6 C5 C4 116.7(5) . . ?
C6' C5 C4 119.4(6) . . ?
C6 C5 H5A 107.7 . . ?
C6' C5 H5A 18.1 . . ?
C4 C5 H5A 109.0 . . ?
C6 C5 H5B 107.9 . . ?
C6' C5 H5B 114.5 . . ?
C4 C5 H5B 107.6 . . ?
H5A C5 H5B 107.6 . . ?
C6 C5 H5C 114.9 . . ?
C6' C5 H5C 108.7 . . ?
C4 C5 H5C 107.0 . . ?
H5A C5 H5C 100.2 . . ?
H5B C5 H5C 8.5 . . ?
C6 C5 H5D 15.8 . . ?
C6' C5 H5D 105.3 . . ?
C4 C5 H5D 108.6 . . ?
H5A C5 H5D 123.4 . . ?
H5B C5 H5D 99.3 . . ?
H5C C5 H5D 107.3 . . ?
C5 C6 H5D 23.5 . . ?
C5 C6 H6A 109.5 . . ?
H5D C6 H6A 118.8 . . ?
C5 C6 H6B 109.5 . . ?
H5D C6 H6B 86.0 . . ?
C5 C6 H6C 109.5 . . ?
H5D C6 H6C 120.3 . . ?
C5 C6' H5A 25.9 . . ?
C5 C6' H6D 109.5 . . ?
C5 C6' H6E 109.5 . . ?
H6D C6' H6E 109.5 . . ?
C5 C6' H6F 109.5 . . ?
H6D C6' H6F 109.5 . . ?
H6E C6' H6F 109.5 . . ?
O4 C7 C10 113.7(3) . . ?
O4 C7 H7A 108.8 . . ?
C10 C7 H7A 108.8 . . ?
O4 C7 H7B 108.8 . . ?
C10 C7 H7B 108.8 . . ?
H7A C7 H7B 107.7 . . ?
O5 C8 C10 113.8(3) . . ?
O5 C8 H8A 108.8 . . ?
C10 C8 H8A 108.8 . . ?
O5 C8 H8B 108.8 . . ?
C10 C8 H8B 108.8 . . ?
H8A C8 H8B 107.7 . . ?
O6 C9 C10 113.1(3) . . ?
O6 C9 H9A 109.0 . . ?
C10 C9 H9A 109.0 . . ?
O6 C9 H9B 109.0 . . ?
C10 C9 H9B 109.0 . . ?
H9A C9 H9B 107.8 . . ?
C9 C10 C8 110.6(4) . . ?
C9 C10 C7 109.8(4) . . ?
C8 C10 C7 110.0(4) . . ?
C9 C10 C11 109.6(4) . . ?
C8 C10 C11 108.8(3) . . ?
C7 C10 C11 108.0(4) . . ?
C12 C11 C10 116.1(4) . . ?
C12 C11 H11A 108.3 . . ?
C10 C11 H11A 108.3 . . ?
C12 C11 H11B 108.3 . . ?
C10 C11 H11B 108.3 . . ?
H11A C11 H11B 107.4 . . ?
C11 C12 H12A 109.5 . . ?
C11 C12 H12B 109.5 . . ?
H12A C12 H12B 109.5 . . ?
C11 C12 H12C 109.5 . . ?
H12A C12 H12C 109.5 . . ?
H12B C12 H12C 109.5 . . ?
C14 C13 H13A 109.5 . . ?
C14 C13 H13B 109.5 . . ?
H13A C13 H13B 109.5 . . ?
C14 C13 H13C 109.5 . . ?
H13A C13 H13C 109.5 . . ?
H13B C13 H13C 109.5 . . ?
O7 C14 C15 125.1(5) . . ?
O7 C14 C13 116.3(5) . . ?
C15 C14 C13 118.6(5) . . ?
C16 C15 C14 126.5(5) . . ?
C16 C15 H15A 116.7 . . ?
C14 C15 H15A 116.7 . . ?
O8 C16 C15 125.1(4) . . ?
O8 C16 C17 115.8(4) . . ?
C15 C16 C17 119.1(4) . . ?
C16 C17 H17A 109.5 . . ?
C16 C17 H17B 109.5 . . ?
H17A C17 H17B 109.5 . . ?
C16 C17 H17C 109.5 . . ?
H17A C17 H17C 109.5 . . ?
H17B C17 H17C 109.5 . . ?
C19 C18 H18A 109.5 . . ?
C19 C18 H18B 109.5 . . ?
H18A C18 H18B 109.5 . . ?
C19 C18 H18C 109.5 . . ?
H18A C18 H18C 109.5 . . ?
H18B C18 H18C 109.5 . . ?
O9 C19 C20 125.3(5) . . ?
O9 C19 C18 117.1(5) . . ?
C20 C19 C18 117.5(5) . . ?
C21 C20 C19 126.9(5) . . ?
C21 C20 H20A 116.6 . . ?
C19 C20 H20A 116.6 . . ?
O10 C21 C20 124.6(5) . . ?
O10 C21 C22 115.3(6) . . ?
C20 C21 C22 120.0(5) . . ?
C21 C22 H22A 109.5 . . ?
C21 C22 H22B 109.5 . . ?
H22A C22 H22B 109.5 . . ?
C21 C22 H22C 109.5 . . ?
H22A C22 H22C 109.5 . . ?
H22B C22 H22C 109.5 . . ?
C24 C23 H23A 109.5 . . ?
C24 C23 H23B 109.5 . . ?
H23A C23 H23B 109.5 . . ?
C24 C23 H23C 109.5 . . ?
H23A C23 H23C 109.5 . . ?
H23B C23 H23C 109.5 . . ?
O11 C24 C25 124.9(5) . . ?
O11 C24 C23 116.6(5) . . ?
C25 C24 C23 118.5(4) . . ?
C26 C25 C24 126.4(5) . . ?
C26 C25 H25A 116.8 . . ?
C24 C25 H25A 116.8 . . ?
O12 C26 C25 125.7(5) . . ?
O12 C26 C27 115.4(5) . . ?
C25 C26 C27 118.8(5) . . ?
C26 C27 H27A 109.5 . . ?
C26 C27 H27B 109.5 . . ?
H27A C27 H27B 109.5 . . ?
C26 C27 H27C 109.5 . . ?
H27A C27 H27C 109.5 . . ?
H27B C27 H27C 109.5 . . ?
C29 C28 H28A 109.5 . . ?
C29 C28 H28B 109.5 . . ?
H28A C28 H28B 109.5 . . ?
C29 C28 H28C 109.5 . . ?
H28A C28 H28C 109.5 . . ?
H28B C28 H28C 109.5 . . ?
O13 C29 C30 126.2(4) . . ?
O13 C29 C28 115.5(4) . . ?
C30 C29 C28 118.3(4) . . ?
C29 C30 C31 126.4(4) . . ?
C29 C30 H30A 116.8 . . ?
C31 C30 H30A 116.8 . . ?
O14 C31 C30 125.0(4) . . ?
O14 C31 C32 116.1(4) . . ?
C30 C31 C32 118.8(4) . . ?
C31 C32 H32A 109.5 . . ?
C31 C32 H32B 109.5 . . ?
H32A C32 H32B 109.5 . . ?
C31 C32 H32C 109.5 . . ?
H32A C32 H32C 109.5 . . ?
H32B C32 H32C 109.5 . . ?
C34 C33 H33A 109.5 . . ?
C34 C33 H33B 109.5 . . ?
H33A C33 H33B 109.5 . . ?
C34 C33 H33C 109.5 . . ?
H33A C33 H33C 109.5 . . ?
H33B C33 H33C 109.5 . . ?
O15 C34 C35 124.3(5) . . ?
O15 C34 C33 116.0(5) . . ?
C35 C34 C33 119.7(5) . . ?
C34 C35 C36 126.7(5) . . ?
C34 C35 H35A 116.7 . . ?
C36 C35 H35A 116.7 . . ?
O16 C36 C35 125.0(5) . . ?
O16 C36 C37 115.5(5) . . ?
C35 C36 C37 119.5(5) . . ?
C36 C37 H37A 109.5 . . ?
C36 C37 H37B 109.5 . . ?
H37A C37 H37B 109.5 . . ?
C36 C37 H37C 109.5 . . ?
H37A C37 H37C 109.5 . . ?
H37B C37 H37C 109.5 . . ?
C39 C38 H38A 109.5 . . ?
C39 C38 H38B 109.5 . . ?
H38A C38 H38B 109.5 . . ?
C39 C38 H38C 109.5 . . ?
H38A C38 H38C 109.5 . . ?
H38B C38 H38C 109.5 . . ?
O17 C39 C40 124.8(5) . . ?
O17 C39 C38 116.4(4) . . ?
C40 C39 C38 118.8(5) . . ?
C41 C40 C39 127.3(5) . . ?
C41 C40 H40A 116.3 . . ?
C39 C40 H40A 116.3 . . ?
O18 C41 C40 124.8(5) . . ?
O18 C41 C42 116.3(5) . . ?
C40 C41 C42 118.9(5) . . ?
C41 C42 H42A 109.5 . . ?
C41 C42 H42B 109.5 . . ?
H42A C42 H42B 109.5 . . ?
C41 C42 H42C 109.5 . . ?
H42A C42 H42C 109.5 . . ?
H42B C42 H42C 109.5 . . ?
C1 O1 Mn1 117.6(3) . . ?
C1 O1 Mn4 128.5(3) . . ?
Mn1 O1 Mn4 101.79(13) . . ?
C1 O1 Na2 112.8(2) . . ?
Mn1 O1 Na2 101.01(13) . . ?
Mn4 O1 Na2 88.84(11) . . ?
Na2 O1W H1W1 119.1 . . ?
Na2 O1W H1W2 40.6 . . ?
H1W1 O1W H1W2 115.5 . . ?
C2 O2 Mn1 118.1(2) . . ?
C2 O2 Mn3 126.3(3) . . ?
Mn1 O2 Mn3 102.93(13) . . ?
C2 O2 Na1 108.7(3) . . ?
Mn1 O2 Na1 104.06(13) . . ?
Mn3 O2 Na1 91.71(11) . . ?
Na2 O2W H2W1 104.5 . . ?
Na2 O2W H2W2 129.4 . . ?
H2W1 O2W H2W2 111.1 . . ?
C3 O3 Mn1 117.9(2) . . ?
C3 O3 Mn2 127.4(3) . . ?
Mn1 O3 Mn2 102.58(13) . . ?
C3 O3 Na3 112.5(2) . . ?
Mn1 O3 Na3 102.65(13) . . ?
Mn2 O3 Na3 87.70(10) . . ?
Na1 O3W H3W1 109.0 . . ?
Na1 O3W H3W2 93.1 . . ?
H3W1 O3W H3W2 104.1 . . ?
C7 O4 Mn1 117.6(3) . . ?
C7 O4 Mn2 125.8(2) . . ?
Mn1 O4 Mn2 102.55(13) . . ?
C7 O4 Na1 115.7(2) . . ?
Mn1 O4 Na1 101.25(12) . . ?
Mn2 O4 Na1 88.13(11) . . ?
Na1 O4W H4W1 103.0 . . ?
Na1 O4W H4W2 136.2 . . ?
H4W1 O4W H4W2 113.4 . . ?
C8 O5 Mn1 118.0(2) . . ?
C8 O5 Mn4 124.6(3) . . ?
Mn1 O5 Mn4 103.14(13) . . ?
C8 O5 Na3 112.5(2) . . ?
Mn1 O5 Na3 104.27(13) . . ?
Mn4 O5 Na3 89.44(11) . . ?
Na3 O5W H5W1 107.0 . . ?
Na3 O5W H5W2 114.8 . . ?
H5W1 O5W H5W2 101.5 . . ?
C9 O6 Mn1 118.4(2) . . ?
C9 O6 Mn3 125.7(3) . . ?
Mn1 O6 Mn3 102.63(13) . . ?
C9 O6 Na2 110.3(3) . . ?
Mn1 O6 Na2 103.88(13) . . ?
Mn3 O6 Na2 90.95(11) . . ?
Na3 O6W H6W1 142.6 . . ?
Na3 O6W H6W2 93.4 . . ?
H6W1 O6W H6W2 94.0 . . ?
C14 O7 Mn2 127.9(3) . . ?
C14 O7 Na1 136.0(3) . . ?
Mn2 O7 Na1 96.12(13) . . ?
C16 O8 Mn2 128.5(3) . . ?
C19 O9 Mn2 129.3(3) . . ?
C19 O9 Na3 134.9(3) . . ?
Mn2 O9 Na3 95.80(12) . . ?
C21 O10 Mn2 128.9(4) . . ?
C24 O11 Mn3 127.2(3) . . ?
C24 O11 Na2 134.3(3) . . ?
Mn3 O11 Na2 98.09(13) . . ?
C26 O12 Mn3 127.2(3) . . ?
C29 O13 Mn3 128.1(3) . . ?
C31 O14 Mn3 128.7(3) . . ?
C31 O14 Na1 133.1(3) . . ?
Mn3 O14 Na1 98.12(12) . . ?
C34 O15 Mn4 122.1(3) . . ?
C34 O15 Na3 130.9(3) . . ?
Mn4 O15 Na3 95.55(13) . . ?
C36 O16 Mn4 122.8(3) . . ?
C39 O17 Mn4 128.8(3) . . ?
C39 O17 Na2 133.6(3) . . ?
Mn4 O17 Na2 97.44(13) . . ?
C41 O18 Mn4 128.9(3) . . ?
C44 C43 H43A 84.2 . . ?
C44 C43 H43B 98.4 . . ?
H43A C43 H43B 109.5 . . ?
C44 C43 H43C 141.6 . . ?
H43A C43 H43C 109.5 . . ?
H43B C43 H43C 109.5 . . ?
O19 C44 O20 125.9(5) . . ?
O19 C44 C43 117.1(3) . . ?
O20 C44 C43 117.1(3) . . ?
C44' C43' H43C 57.8 . . ?
C44' C43' H43D 114.1 . . ?
H43C C43' H43D 63.3 . . ?
C44' C43' H43E 93.8 . . ?
H43C C43' H43E 85.9 . . ?
H43D C43' H43E 109.5 . . ?
C44' C43' H43F 119.2 . . ?
H43C C43' H43F 164.6 . . ?
H43D C43' H43F 109.5 . . ?
H43E C43' H43F 109.5 . . ?
O19' C44' O20' 125.9(5) . . ?
O19' C44' C43' 117.0(3) . . ?
O20' C44' C43' 117.0(3) . . ?
O19' C44' H43B 47.2 . . ?
O20' C44' H43B 88.5 . . ?
C43' C44' H43B 138.1 . . ?
O19' C44' H43C 90.0 . . ?
O20' C44' H43C 144.1 . . ?
C43' C44' H43C 27.1 . . ?
H43B C44' H43C 120.2 . . ?
C44' O19' H43A 109.1 . . ?
C44' O19' H43B 23.0 . . ?
H43A O19' H43B 124.3 . . ?
C44' O20' H43B 22.8 . . ?

loop_
_geom_bond_atom_site_label_1
_geom_bond_atom_site_label_2
_geom_bond_distance
_geom_bond_site_symmetry_2
_geom_bond_publ_flag
Mn1 O3 1.883(3) . ?
Mn1 O6 1.887(3) . ?
Mn1 O5 1.889(3) . ?
Mn1 O1 1.891(3) . ?
Mn1 O4 1.893(3) . ?
Mn1 O2 1.893(3) . ?
Mn1 Mn4 3.2024(11) . ?
Mn1 Mn2 3.2136(11) . ?
Mn1 Mn3 3.2154(12) . ?
Mn1 Na2 3.475(2) . ?
Mn1 Na1 3.490(2) . ?
Mn1 Na3 3.518(2) . ?
Mn2 O7 2.117(3) . ?
Mn2 O9 2.123(3) . ?
Mn2 O8 2.129(3) . ?
Mn2 O10 2.131(4) . ?
Mn2 O4 2.218(3) . ?
Mn2 O3 2.226(3) . ?
Mn2 Na3 3.345(2) . ?
Mn2 Na1 3.352(2) . ?
Mn3 O11 2.130(3) . ?
Mn3 O14 2.132(3) . ?
Mn3 O13 2.133(3) . ?
Mn3 O12 2.148(3) . ?
Mn3 O2 2.210(3) . ?
Mn3 O6 2.224(3) . ?
Mn3 Na2 3.373(2) . ?
Mn3 Na1 3.393(2) . ?
Mn4 O15 2.128(3) . ?
Mn4 O17 2.129(3) . ?
Mn4 O16 2.130(4) . ?
Mn4 O18 2.153(3) . ?
Mn4 O5 2.192(3) . ?
Mn4 O1 2.227(3) . ?
Mn4 Na3 3.338(2) . ?
Mn4 Na2 3.371(2) . ?
Na1 O3W 2.332(4) . ?
Na1 O14 2.356(4) . ?
Na1 O4W 2.366(4) . ?
Na1 O7 2.383(4) . ?
Na1 O2 2.509(4) . ?
Na1 O4 2.587(3) . ?
Na1 H3W2 2.5210 . ?
Na2 O11 2.333(4) . ?
Na2 O17 2.353(4) . ?
Na2 O1W 2.400(4) . ?
Na2 O2W 2.466(4) . ?
Na2 O6 2.500(4) . ?
Na2 O1 2.576(4) . ?
Na2 H1W2 1.8447 . ?
Na3 O5W 2.312(4) . ?
Na3 O6W 2.312(4) . ?
Na3 O15 2.374(4) . ?
Na3 O9 2.380(4) . ?
Na3 O5 2.539(3) . ?
Na3 O3 2.587(3) . ?
Na3 H6W2 2.5069 . ?
C1 O1 1.434(5) . ?
C1 C4 1.526(6) . ?
C1 H1A 0.9900 . ?
C1 H1B 0.9900 . ?
C2 O2 1.421(5) . ?
C2 C4 1.529(6) . ?
C2 H2A 0.9900 . ?
C2 H2B 0.9900 . ?
C3 O3 1.434(5) . ?
C3 C4 1.534(6) . ?
C3 H3A 0.9900 . ?
C3 H3B 0.9900 . ?
C4 C5 1.547(6) . ?
C5 C6 1.526(3) . ?
C5 C6' 1.526(3) . ?
C5 H5A 0.9602 . ?
C5 H5B 0.9598 . ?
C5 H5C 0.9599 . ?
C5 H5D 0.9601 . ?
C6 H5D 0.6561 . ?
C6 H6A 0.9800 . ?
C6 H6B 0.9800 . ?
C6 H6C 0.9800 . ?
C6' H5A 0.6816 . ?
C6' H6D 0.9800 . ?
C6' H6E 0.9800 . ?
C6' H6F 0.9800 . ?
C7 O4 1.436(5) . ?
C7 C10 1.537(6) . ?
C7 H7A 0.9900 . ?
C7 H7B 0.9900 . ?
C8 O5 1.430(5) . ?
C8 C10 1.533(6) . ?
C8 H8A 0.9900 . ?
C8 H8B 0.9900 . ?
C9 O6 1.438(5) . ?
C9 C10 1.530(6) . ?
C9 H9A 0.9900 . ?
C9 H9B 0.9900 . ?
C10 C11 1.543(6) . ?
C11 C12 1.530(7) . ?
C11 H11A 0.9900 . ?
C11 H11B 0.9900 . ?
C12 H12A 0.9800 . ?
C12 H12B 0.9800 . ?
C12 H12C 0.9800 . ?
C13 C14 1.498(7) . ?
C13 H13A 0.9800 . ?
C13 H13B 0.9800 . ?
C13 H13C 0.9800 . ?
C14 O7 1.270(6) . ?
C14 C15 1.402(7) . ?
C15 C16 1.398(7) . ?
C15 H15A 0.9500 . ?
C16 O8 1.264(5) . ?
C16 C17 1.493(7) . ?
C17 H17A 0.9800 . ?
C17 H17B 0.9800 . ?
C17 H17C 0.9800 . ?
C18 C19 1.486(7) . ?
C18 H18A 0.9800 . ?
C18 H18B 0.9800 . ?
C18 H18C 0.9800 . ?
C19 O9 1.261(5) . ?
C19 C20 1.396(8) . ?
C20 C21 1.396(8) . ?
C20 H20A 0.9500 . ?
C21 O10 1.279(6) . ?
C21 C22 1.506(8) . ?
C22 H22A 0.9800 . ?
C22 H22B 0.9800 . ?
C22 H22C 0.9800 . ?
C23 C24 1.508(7) . ?
C23 H23A 0.9800 . ?
C23 H23B 0.9800 . ?
C23 H23C 0.9800 . ?
C24 O11 1.268(5) . ?
C24 C25 1.405(7) . ?
C25 C26 1.383(8) . ?
C25 H25A 0.9500 . ?
C26 O12 1.271(6) . ?
C26 C27 1.510(7) . ?
C27 H27A 0.9800 . ?
C27 H27B 0.9800 . ?
C27 H27C 0.9800 . ?
C28 C29 1.507(7) . ?
C28 H28A 0.9800 . ?
C28 H28B 0.9800 . ?
C28 H28C 0.9800 . ?
C29 O13 1.265(6) . ?
C29 C30 1.391(7) . ?
C30 C31 1.397(6) . ?
C30 H30A 0.9500 . ?
C31 O14 1.270(5) . ?
C31 C32 1.506(7) . ?
C32 H32A 0.9800 . ?
C32 H32B 0.9800 . ?
C32 H32C 0.9800 . ?
C33 C34 1.505(7) . ?
C33 H33A 0.9800 . ?
C33 H33B 0.9800 . ?
C33 H33C 0.9800 . ?
C34 O15 1.277(6) . ?
C34 C35 1.386(8) . ?
C35 C36 1.389(8) . ?
C35 H35A 0.9500 . ?
C36 O16 1.279(6) . ?
C36 C37 1.509(7) . ?
C37 H37A 0.9800 . ?
C37 H37B 0.9800 . ?
C37 H37C 0.9800 . ?
C38 C39 1.496(7) . ?
C38 H38A 0.9800 . ?
C38 H38B 0.9800 . ?
C38 H38C 0.9800 . ?
C39 O17 1.261(6) . ?
C39 C40 1.403(7) . ?
C40 C41 1.384(7) . ?
C40 H40A 0.9500 . ?
C41 O18 1.258(6) . ?
C41 C42 1.506(7) . ?
C42 H42A 0.9800 . ?
C42 H42B 0.9800 . ?
C42 H42C 0.9800 . ?
O1W H1W1 0.8401 . ?
O1W H1W2 0.8400 . ?
O2W H2W1 0.8399 . ?
O2W H2W2 0.8402 . ?
O3W H3W1 0.8400 . ?
O3W H3W2 0.8399 . ?
O4W H4W1 0.8399 . ?
O4W H4W2 0.8398 . ?
O5W H5W1 0.8399 . ?
O5W H5W2 0.8401 . ?
O6W H6W1 0.8400 . ?
O6W H6W2 0.8400 . ?
C43 C44 1.500(2) . ?
C43 H43A 0.9800 . ?
C43 H43B 0.9800 . ?
C43 H43C 0.9800 . ?
C44 O19 1.250(2) . ?
C44 O20 1.251(2) . ?
C43' C44' 1.500(2) . ?
C43' H43C 0.6855 . ?
C43' H43D 0.9800 . ?
C43' H43E 0.9800 . ?
C43' H43F 0.9800 . ?
C44' O19' 1.251(2) . ?
C44' O20' 1.251(2) . ?
C44' H43B 0.5201 . ?
C44' H43C 1.2745 . ?
O19' H43A 0.8329 . ?
O19' H43B 0.9752 . ?
O20' H43B 1.3428 . ?
O8W' O10W 1.583(7) . ?

loop_
_geom_torsion_atom_site_label_1
_geom_torsion_atom_site_label_2
_geom_torsion_atom_site_label_3
_geom_torsion_atom_site_label_4
_geom_torsion
_geom_torsion_site_symmetry_1
_geom_torsion_site_symmetry_2
_geom_torsion_site_symmetry_3
_geom_torsion_site_symmetry_4
_geom_torsion_publ_flag
O3 Mn1 Mn2 O7 88.25(16) . . . . ?
O6 Mn1 Mn2 O7 -87.16(15) . . . . ?
O5 Mn1 Mn2 O7 176.97(12) . . . . ?
O1 Mn1 Mn2 O7 92.93(16) . . . . ?
O4 Mn1 Mn2 O7 -91.30(16) . . . . ?
O2 Mn1 Mn2 O7 -2.64(12) . . . . ?
Mn4 Mn1 Mn2 O7 143.70(9) . . . . ?
Mn3 Mn1 Mn2 O7 -35.68(9) . . . . ?
Na2 Mn1 Mn2 O7 -150.8(12) . . . . ?
Na1 Mn1 Mn2 O7 -34.09(9) . . . . ?
Na3 Mn1 Mn2 O7 144.74(10) . . . . ?
O3 Mn1 Mn2 O9 -92.15(16) . . . . ?
O6 Mn1 Mn2 O9 92.44(15) . . . . ?
O5 Mn1 Mn2 O9 -3.44(12) . . . . ?
O1 Mn1 Mn2 O9 -87.47(15) . . . . ?
O4 Mn1 Mn2 O9 88.30(16) . . . . ?
O2 Mn1 Mn2 O9 176.96(12) . . . . ?
Mn4 Mn1 Mn2 O9 -36.70(9) . . . . ?
Mn3 Mn1 Mn2 O9 143.92(9) . . . . ?
Na2 Mn1 Mn2 O9 28.8(12) . . . . ?
Na1 Mn1 Mn2 O9 145.51(10) . . . . ?
Na3 Mn1 Mn2 O9 -35.66(9) . . . . ?
O3 Mn1 Mn2 O8 0.90(16) . . . . ?
O6 Mn1 Mn2 O8 -174.51(16) . . . . ?
O5 Mn1 Mn2 O8 89.62(13) . . . . ?
O1 Mn1 Mn2 O8 5.59(17) . . . . ?
O4 Mn1 Mn2 O8 -178.65(17) . . . . ?
O2 Mn1 Mn2 O8 -89.98(13) . . . . ?
Mn4 Mn1 Mn2 O8 56.35(11) . . . . ?
Mn3 Mn1 Mn2 O8 -123.03(10) . . . . ?
Na2 Mn1 Mn2 O8 121.9(12) . . . . ?
Na1 Mn1 Mn2 O8 -121.44(11) . . . . ?
Na3 Mn1 Mn2 O8 57.40(11) . . . . ?
O3 Mn1 Mn2 O10 -178.54(18) . . . . ?
O6 Mn1 Mn2 O10 6.05(18) . . . . ?
O5 Mn1 Mn2 O10 -89.82(16) . . . . ?
O1 Mn1 Mn2 O10 -173.85(18) . . . . ?
O4 Mn1 Mn2 O10 1.91(18) . . . . ?
O2 Mn1 Mn2 O10 90.58(16) . . . . ?
Mn4 Mn1 Mn2 O10 -123.09(13) . . . . ?
Mn3 Mn1 Mn2 O10 57.53(13) . . . . ?
Na2 Mn1 Mn2 O10 -57.5(12) . . . . ?
Na1 Mn1 Mn2 O10 59.12(13) . . . . ?
Na3 Mn1 Mn2 O10 -122.04(14) . . . . ?
O3 Mn1 Mn2 O4 179.55(19) . . . . ?
O6 Mn1 Mn2 O4 4.14(17) . . . . ?
O5 Mn1 Mn2 O4 -91.73(16) . . . . ?
O1 Mn1 Mn2 O4 -175.77(18) . . . . ?
O2 Mn1 Mn2 O4 88.66(16) . . . . ?
Mn4 Mn1 Mn2 O4 -125.00(13) . . . . ?
Mn3 Mn1 Mn2 O4 55.62(13) . . . . ?
Na2 Mn1 Mn2 O4 -59.5(12) . . . . ?
Na1 Mn1 Mn2 O4 57.21(14) . . . . ?
Na3 Mn1 Mn2 O4 -123.95(14) . . . . ?
O6 Mn1 Mn2 O3 -175.41(18) . . . . ?
O5 Mn1 Mn2 O3 88.72(16) . . . . ?
O1 Mn1 Mn2 O3 4.69(18) . . . . ?
O4 Mn1 Mn2 O3 -179.55(19) . . . . ?
O2 Mn1 Mn2 O3 -90.88(16) . . . . ?
Mn4 Mn1 Mn2 O3 55.45(13) . . . . ?
Mn3 Mn1 Mn2 O3 -123.93(13) . . . . ?
Na2 Mn1 Mn2 O3 121.0(12) . . . . ?
Na1 Mn1 Mn2 O3 -122.34(14) . . . . ?
Na3 Mn1 Mn2 O3 56.50(13) . . . . ?
O3 Mn1 Mn2 Na3 -56.50(13) . . . . ?
O6 Mn1 Mn2 Na3 128.10(13) . . . . ?
O5 Mn1 Mn2 Na3 32.22(9) . . . . ?
O1 Mn1 Mn2 Na3 -51.81(13) . . . . ?
O4 Mn1 Mn2 Na3 123.95(14) . . . . ?
O2 Mn1 Mn2 Na3 -147.38(9) . . . . ?
Mn4 Mn1 Mn2 Na3 -1.05(4) . . . . ?
Mn3 Mn1 Mn2 Na3 179.58(5) . . . . ?
Na2 Mn1 Mn2 Na3 64.5(12) . . . . ?
Na1 Mn1 Mn2 Na3 -178.84(5) . . . . ?
O3 Mn1 Mn2 Na1 122.34(14) . . . . ?
O6 Mn1 Mn2 Na1 -53.06(13) . . . . ?
O5 Mn1 Mn2 Na1 -148.94(9) . . . . ?
O1 Mn1 Mn2 Na1 127.03(13) . . . . ?
O4 Mn1 Mn2 Na1 -57.21(14) . . . . ?
O2 Mn1 Mn2 Na1 31.46(9) . . . . ?
Mn4 Mn1 Mn2 Na1 177.79(4) . . . . ?
Mn3 Mn1 Mn2 Na1 -1.59(4) . . . . ?
Na2 Mn1 Mn2 Na1 -116.7(12) . . . . ?
Na3 Mn1 Mn2 Na1 178.84(5) . . . . ?
O3 Mn1 Mn3 O11 99.84(16) . . . . ?
O6 Mn1 Mn3 O11 -83.82(16) . . . . ?
O5 Mn1 Mn3 O11 -78.77(16) . . . . ?
O1 Mn1 Mn3 O11 5.56(13) . . . . ?
O4 Mn1 Mn3 O11 -174.70(12) . . . . ?
O2 Mn1 Mn3 O11 97.06(16) . . . . ?
Mn4 Mn1 Mn3 O11 -27.89(9) . . . . ?
Mn2 Mn1 Mn3 O11 151.47(9) . . . . ?
Na2 Mn1 Mn3 O11 -30.59(10) . . . . ?
Na1 Mn1 Mn3 O11 149.90(10) . . . . ?
Na3 Mn1 Mn3 O11 -144(21) . . . . ?
O3 Mn1 Mn3 O14 -82.48(16) . . . . ?
O6 Mn1 Mn3 O14 93.85(16) . . . . ?
O5 Mn1 Mn3 O14 98.91(16) . . . . ?
O1 Mn1 Mn3 O14 -176.77(12) . . . . ?
O4 Mn1 Mn3 O14 2.97(12) . . . . ?
O2 Mn1 Mn3 O14 -85.27(16) . . . . ?
Mn4 Mn1 Mn3 O14 149.78(9) . . . . ?
Mn2 Mn1 Mn3 O14 -30.86(9) . . . . ?
Na2 Mn1 Mn3 O14 147.08(9) . . . . ?
Na1 Mn1 Mn3 O14 -32.43(9) . . . . ?
Na3 Mn1 Mn3 O14 34(7) . . . . ?
O3 Mn1 Mn3 O13 -168.78(17) . . . . ?
O6 Mn1 Mn3 O13 7.55(17) . . . . ?
O5 Mn1 Mn3 O13 12.61(18) . . . . ?
O1 Mn1 Mn3 O13 96.93(15) . . . . ?
O4 Mn1 Mn3 O13 -83.33(15) . . . . ?
O2 Mn1 Mn3 O13 -171.57(18) . . . . ?
Mn4 Mn1 Mn3 O13 63.48(12) . . . . ?
Mn2 Mn1 Mn3 O13 -117.16(12) . . . . ?
Na2 Mn1 Mn3 O13 60.78(12) . . . . ?
Na1 Mn1 Mn3 O13 -118.73(12) . . . . ?
Na3 Mn1 Mn3 O13 -53(7) . . . . ?
O3 Mn1 Mn3 O12 13.27(18) . . . . ?
O6 Mn1 Mn3 O12 -170.40(18) . . . . ?
O5 Mn1 Mn3 O12 -165.34(17) . . . . ?
O1 Mn1 Mn3 O12 -81.02(15) . . . . ?
O4 Mn1 Mn3 O12 98.73(14) . . . . ?
O2 Mn1 Mn3 O12 10.48(17) . . . . ?
Mn4 Mn1 Mn3 O12 -114.47(12) . . . . ?
Mn2 Mn1 Mn3 O12 64.90(12) . . . . ?
Na2 Mn1 Mn3 O12 -117.16(12) . . . . ?
Na1 Mn1 Mn3 O12 63.32(12) . . . . ?
Na3 Mn1 Mn3 O12 129(7) . . . . ?
O3 Mn1 Mn3 O2 2.79(18) . . . . ?
O6 Mn1 Mn3 O2 179.12(19) . . . . ?
O5 Mn1 Mn3 O2 -175.82(19) . . . . ?
O1 Mn1 Mn3 O2 -91.50(16) . . . . ?
O4 Mn1 Mn3 O2 88.24(16) . . . . ?
Mn4 Mn1 Mn3 O2 -124.95(14) . . . . ?
Mn2 Mn1 Mn3 O2 54.41(14) . . . . ?
Na2 Mn1 Mn3 O2 -127.65(14) . . . . ?
Na1 Mn1 Mn3 O2 52.84(14) . . . . ?
Na3 Mn1 Mn3 O2 119(7) . . . . ?
O3 Mn1 Mn3 O6 -176.33(19) . . . . ?
O5 Mn1 Mn3 O6 5.06(18) . . . . ?
O1 Mn1 Mn3 O6 89.38(16) . . . . ?
O4 Mn1 Mn3 O6 -90.88(16) . . . . ?
O2 Mn1 Mn3 O6 -179.12(19) . . . . ?
Mn4 Mn1 Mn3 O6 55.93(14) . . . . ?
Mn2 Mn1 Mn3 O6 -124.70(14) . . . . ?
Na2 Mn1 Mn3 O6 53.24(14) . . . . ?
Na1 Mn1 Mn3 O6 -126.28(14) . . . . ?
Na3 Mn1 Mn3 O6 -60(7) . . . . ?
O3 Mn1 Mn3 Na2 130.43(14) . . . . ?
O6 Mn1 Mn3 Na2 -53.24(14) . . . . ?
O5 Mn1 Mn3 Na2 -48.18(14) . . . . ?
O1 Mn1 Mn3 Na2 36.15(10) . . . . ?
O4 Mn1 Mn3 Na2 -144.11(10) . . . . ?
O2 Mn1 Mn3 Na2 127.65(14) . . . . ?
Mn4 Mn1 Mn3 Na2 2.69(4) . . . . ?
Mn2 Mn1 Mn3 Na2 -177.94(5) . . . . ?
Na1 Mn1 Mn3 Na2 -179.51(5) . . . . ?
Na3 Mn1 Mn3 Na2 -113(7) . . . . ?
O3 Mn1 Mn3 Na1 -50.05(13) . . . . ?
O6 Mn1 Mn3 Na1 126.28(14) . . . . ?
O5 Mn1 Mn3 Na1 131.34(14) . . . . ?
O1 Mn1 Mn3 Na1 -144.34(10) . . . . ?
O4 Mn1 Mn3 Na1 35.40(9) . . . . ?
O2 Mn1 Mn3 Na1 -52.84(14) . . . . ?
Mn4 Mn1 Mn3 Na1 -177.79(5) . . . . ?
Mn2 Mn1 Mn3 Na1 1.57(4) . . . . ?
Na2 Mn1 Mn3 Na1 179.51(5) . . . . ?
Na3 Mn1 Mn3 Na1 66(7) . . . . ?
O3 Mn1 Mn4 O15 2.40(12) . . . . ?
O6 Mn1 Mn4 O15 -178.02(12) . . . . ?
O5 Mn1 Mn4 O15 -86.78(16) . . . . ?
O1 Mn1 Mn4 O15 93.89(16) . . . . ?
O4 Mn1 Mn4 O15 -81.49(15) . . . . ?
O2 Mn1 Mn4 O15 96.69(16) . . . . ?
Mn2 Mn1 Mn4 O15 -31.44(10) . . . . ?
Mn3 Mn1 Mn4 O15 147.94(9) . . . . ?
Na2 Mn1 Mn4 O15 150.63(10) . . . . ?
Na1 Mn1 Mn4 O15 21.1(9) . . . . ?
Na3 Mn1 Mn4 O15 -32.48(10) . . . . ?
O3 Mn1 Mn4 O17 178.50(13) . . . . ?
O6 Mn1 Mn4 O17 -1.92(13) . . . . ?
O5 Mn1 Mn4 O17 89.32(16) . . . . ?
O1 Mn1 Mn4 O17 -90.01(16) . . . . ?
O4 Mn1 Mn4 O17 94.61(16) . . . . ?
O2 Mn1 Mn4 O17 -87.21(16) . . . . ?
Mn2 Mn1 Mn4 O17 144.66(9) . . . . ?
Mn3 Mn1 Mn4 O17 -35.96(10) . . . . ?
Na2 Mn1 Mn4 O17 -33.27(10) . . . . ?
Na1 Mn1 Mn4 O17 -162.8(9) . . . . ?
Na3 Mn1 Mn4 O17 143.61(10) . . . . ?
O3 Mn1 Mn4 O16 -85.24(16) . . . . ?
O6 Mn1 Mn4 O16 94.33(16) . . . . ?
O5 Mn1 Mn4 O16 -174.43(19) . . . . ?
O1 Mn1 Mn4 O16 6.25(18) . . . . ?
O4 Mn1 Mn4 O16 -169.13(18) . . . . ?
O2 Mn1 Mn4 O16 9.05(19) . . . . ?
Mn2 Mn1 Mn4 O16 -119.08(13) . . . . ?
Mn3 Mn1 Mn4 O16 60.29(14) . . . . ?
Na2 Mn1 Mn4 O16 62.99(14) . . . . ?
Na1 Mn1 Mn4 O16 -66.6(9) . . . . ?
Na3 Mn1 Mn4 O16 -120.13(14) . . . . ?
O3 Mn1 Mn4 O18 93.24(15) . . . . ?
O6 Mn1 Mn4 O18 -87.19(15) . . . . ?
O5 Mn1 Mn4 O18 4.05(17) . . . . ?
O1 Mn1 Mn4 O18 -175.27(18) . . . . ?
O4 Mn1 Mn4 O18 9.35(18) . . . . ?
O2 Mn1 Mn4 O18 -172.47(17) . . . . ?
Mn2 Mn1 Mn4 O18 59.40(12) . . . . ?
Mn3 Mn1 Mn4 O18 -121.23(12) . . . . ?
Na2 Mn1 Mn4 O18 -118.53(13) . . . . ?
Na1 Mn1 Mn4 O18 111.9(9) . . . . ?
Na3 Mn1 Mn4 O18 58.35(13) . . . . ?
O3 Mn1 Mn4 O5 89.19(16) . . . . ?
O6 Mn1 Mn4 O5 -91.24(16) . . . . ?
O1 Mn1 Mn4 O5 -179.32(19) . . . . ?
O4 Mn1 Mn4 O5 5.30(18) . . . . ?
O2 Mn1 Mn4 O5 -176.53(19) . . . . ?
Mn2 Mn1 Mn4 O5 55.35(13) . . . . ?
Mn3 Mn1 Mn4 O5 -125.28(13) . . . . ?
Na2 Mn1 Mn4 O5 -122.59(14) . . . . ?
Na1 Mn1 Mn4 O5 107.9(9) . . . . ?
Na3 Mn1 Mn4 O5 54.30(13) . . . . ?
O3 Mn1 Mn4 O1 -91.49(16) . . . . ?
O6 Mn1 Mn4 O1 88.09(16) . . . . ?
O5 Mn1 Mn4 O1 179.32(19) . . . . ?
O4 Mn1 Mn4 O1 -175.38(18) . . . . ?
O2 Mn1 Mn4 O1 2.80(18) . . . . ?
Mn2 Mn1 Mn4 O1 -125.33(14) . . . . ?
Mn3 Mn1 Mn4 O1 54.05(13) . . . . ?
Na2 Mn1 Mn4 O1 56.74(14) . . . . ?
Na1 Mn1 Mn4 O1 -72.8(9) . . . . ?
Na3 Mn1 Mn4 O1 -126.38(14) . . . . ?
O3 Mn1 Mn4 Na3 34.89(9) . . . . ?
O6 Mn1 Mn4 Na3 -145.54(10) . . . . ?
O5 Mn1 Mn4 Na3 -54.30(13) . . . . ?
O1 Mn1 Mn4 Na3 126.38(14) . . . . ?
O4 Mn1 Mn4 Na3 -49.00(13) . . . . ?
O2 Mn1 Mn4 Na3 129.17(14) . . . . ?
Mn2 Mn1 Mn4 Na3 1.05(4) . . . . ?
Mn3 Mn1 Mn4 Na3 -179.58(5) . . . . ?
Na2 Mn1 Mn4 Na3 -176.88(5) . . . . ?
Na1 Mn1 Mn4 Na3 53.6(9) . . . . ?
O3 Mn1 Mn4 Na2 -148.23(9) . . . . ?
O6 Mn1 Mn4 Na2 31.35(9) . . . . ?
O5 Mn1 Mn4 Na2 122.59(14) . . . . ?
O1 Mn1 Mn4 Na2 -56.74(14) . . . . ?
O4 Mn1 Mn4 Na2 127.88(13) . . . . ?
O2 Mn1 Mn4 Na2 -53.94(14) . . . . ?
Mn2 Mn1 Mn4 Na2 177.93(5) . . . . ?
Mn3 Mn1 Mn4 Na2 -2.69(4) . . . . ?
Na1 Mn1 Mn4 Na2 -129.5(9) . . . . ?
Na3 Mn1 Mn4 Na2 176.88(5) . . . . ?
O7 Mn2 Na1 O3W -94.85(18) . . . . ?
O9 Mn2 Na1 O3W 75.32(19) . . . . ?
O8 Mn2 Na1 O3W -111.56(17) . . . . ?
O10 Mn2 Na1 O3W -1.11(15) . . . . ?
O4 Mn2 Na1 O3W 98.56(16) . . . . ?
O3 Mn2 Na1 O3W 166.37(14) . . . . ?
Mn1 Mn2 Na1 O3W 137.36(12) . . . . ?
Na3 Mn2 Na1 O3W 138.72(12) . . . . ?
O7 Mn2 Na1 O14 169.2(2) . . . . ?
O9 Mn2 Na1 O14 -20.6(2) . . . . ?
O8 Mn2 Na1 O14 152.47(16) . . . . ?
O10 Mn2 Na1 O14 -97.08(17) . . . . ?
O4 Mn2 Na1 O14 2.59(15) . . . . ?
O3 Mn2 Na1 O14 70.39(15) . . . . ?
Mn1 Mn2 Na1 O14 41.39(12) . . . . ?
Na3 Mn2 Na1 O14 42.74(15) . . . . ?
O7 Mn2 Na1 O4W 29.7(2) . . . . ?
O9 Mn2 Na1 O4W -160.1(2) . . . . ?
O8 Mn2 Na1 O4W 13.0(2) . . . . ?
O10 Mn2 Na1 O4W 123.4(2) . . . . ?
O4 Mn2 Na1 O4W -136.9(2) . . . . ?
O3 Mn2 Na1 O4W -69.09(19) . . . . ?
Mn1 Mn2 Na1 O4W -98.09(18) . . . . ?
Na3 Mn2 Na1 O4W -96.74(18) . . . . ?
O9 Mn2 Na1 O7 170.2(2) . . . . ?
O8 Mn2 Na1 O7 -16.71(18) . . . . ?
O10 Mn2 Na1 O7 93.75(17) . . . . ?
O4 Mn2 Na1 O7 -166.59(17) . . . . ?
O3 Mn2 Na1 O7 -98.78(15) . . . . ?
Mn1 Mn2 Na1 O7 -127.79(14) . . . . ?
Na3 Mn2 Na1 O7 -126.43(14) . . . . ?
O7 Mn2 Na1 O2 104.18(15) . . . . ?
O9 Mn2 Na1 O2 -85.64(17) . . . . ?
O8 Mn2 Na1 O2 87.48(14) . . . . ?
O10 Mn2 Na1 O2 -162.07(13) . . . . ?
O4 Mn2 Na1 O2 -62.40(12) . . . . ?
O3 Mn2 Na1 O2 5.40(10) . . . . ?
Mn1 Mn2 Na1 O2 -23.60(7) . . . . ?
Na3 Mn2 Na1 O2 -22.25(10) . . . . ?
O7 Mn2 Na1 O4 166.59(17) . . . . ?
O9 Mn2 Na1 O4 -23.24(18) . . . . ?
O8 Mn2 Na1 O4 149.88(15) . . . . ?
O10 Mn2 Na1 O4 -99.67(14) . . . . ?
O3 Mn2 Na1 O4 67.80(12) . . . . ?
Mn1 Mn2 Na1 O4 38.80(10) . . . . ?
Na3 Mn2 Na1 O4 40.15(11) . . . . ?
O7 Mn2 Na1 Mn3 129.18(15) . . . . ?
O9 Mn2 Na1 Mn3 -60.65(16) . . . . ?
O8 Mn2 Na1 Mn3 112.47(13) . . . . ?
O10 Mn2 Na1 Mn3 -137.07(11) . . . . ?
O4 Mn2 Na1 Mn3 -37.41(10) . . . . ?
O3 Mn2 Na1 Mn3 30.40(9) . . . . ?
Mn1 Mn2 Na1 Mn3 1.39(4) . . . . ?
Na3 Mn2 Na1 Mn3 2.75(9) . . . . ?
O7 Mn2 Na1 Mn1 127.79(14) . . . . ?
O9 Mn2 Na1 Mn1 -62.04(15) . . . . ?
O8 Mn2 Na1 Mn1 111.08(12) . . . . ?
O10 Mn2 Na1 Mn1 -138.47(11) . . . . ?
O4 Mn2 Na1 Mn1 -38.80(10) . . . . ?
O3 Mn2 Na1 Mn1 29.00(8) . . . . ?
Na3 Mn2 Na1 Mn1 1.35(6) . . . . ?
O11 Mn3 Na1 O3W -158.7(2) . . . . ?
O14 Mn3 Na1 O3W 29.0(2) . . . . ?
O13 Mn3 Na1 O3W 20.6(2) . . . . ?
O12 Mn3 Na1 O3W 128.36(19) . . . . ?
O2 Mn3 Na1 O3W -138.1(2) . . . . ?
O6 Mn3 Na1 O3W -72.34(18) . . . . ?
Mn1 Mn3 Na1 O3W -99.88(17) . . . . ?
Na2 Mn3 Na1 O3W -99.33(18) . . . . ?
O11 Mn3 Na1 O14 172.32(19) . . . . ?
O13 Mn3 Na1 O14 -8.38(17) . . . . ?
O12 Mn3 Na1 O14 99.37(15) . . . . ?
O2 Mn3 Na1 O14 -167.08(16) . . . . ?
O6 Mn3 Na1 O14 -101.33(15) . . . . ?
Mn1 Mn3 Na1 O14 -128.87(13) . . . . ?
Na2 Mn3 Na1 O14 -128.32(13) . . . . ?
O11 Mn3 Na1 O4W 77.43(19) . . . . ?
O14 Mn3 Na1 O4W -94.89(16) . . . . ?
O13 Mn3 Na1 O4W -103.26(16) . . . . ?
O12 Mn3 Na1 O4W 4.48(14) . . . . ?
O2 Mn3 Na1 O4W 98.03(15) . . . . ?
O6 Mn3 Na1 O4W 163.79(13) . . . . ?
Mn1 Mn3 Na1 O4W 136.25(11) . . . . ?
Na2 Mn3 Na1 O4W 136.79(12) . . . . ?
O11 Mn3 Na1 O7 -20.1(2) . . . . ?
O14 Mn3 Na1 O7 167.61(19) . . . . ?
O13 Mn3 Na1 O7 159.23(16) . . . . ?
O12 Mn3 Na1 O7 -93.02(16) . . . . ?
O2 Mn3 Na1 O7 0.53(15) . . . . ?
O6 Mn3 Na1 O7 66.28(15) . . . . ?
Mn1 Mn3 Na1 O7 38.74(12) . . . . ?
Na2 Mn3 Na1 O7 39.29(15) . . . . ?
O11 Mn3 Na1 O2 -20.60(18) . . . . ?
O14 Mn3 Na1 O2 167.08(16) . . . . ?
O13 Mn3 Na1 O2 158.70(15) . . . . ?
O12 Mn3 Na1 O2 -93.55(13) . . . . ?
O6 Mn3 Na1 O2 65.75(12) . . . . ?
Mn1 Mn3 Na1 O2 38.21(10) . . . . ?
Na2 Mn3 Na1 O2 38.76(12) . . . . ?
O11 Mn3 Na1 O4 -84.48(17) . . . . ?
O14 Mn3 Na1 O4 103.20(15) . . . . ?
O13 Mn3 Na1 O4 94.82(14) . . . . ?
O12 Mn3 Na1 O4 -157.43(11) . . . . ?
O2 Mn3 Na1 O4 -63.88(12) . . . . ?
O6 Mn3 Na1 O4 1.87(10) . . . . ?
Mn1 Mn3 Na1 O4 -25.67(7) . . . . ?
Na2 Mn3 Na1 O4 -25.12(10) . . . . ?
O11 Mn3 Na1 Mn2 -60.21(17) . . . . ?
O14 Mn3 Na1 Mn2 127.47(14) . . . . ?
O13 Mn3 Na1 Mn2 119.09(12) . . . . ?
O12 Mn3 Na1 Mn2 -133.16(10) . . . . ?
O2 Mn3 Na1 Mn2 -39.61(10) . . . . ?
O6 Mn3 Na1 Mn2 26.15(9) . . . . ?
Mn1 Mn3 Na1 Mn2 -1.40(4) . . . . ?
Na2 Mn3 Na1 Mn2 -0.85(9) . . . . ?
O11 Mn3 Na1 Mn1 -58.81(16) . . . . ?
O14 Mn3 Na1 Mn1 128.87(13) . . . . ?
O13 Mn3 Na1 Mn1 120.49(12) . . . . ?
O12 Mn3 Na1 Mn1 -131.76(9) . . . . ?
O2 Mn3 Na1 Mn1 -38.21(10) . . . . ?
O6 Mn3 Na1 Mn1 27.54(8) . . . . ?
Na2 Mn3 Na1 Mn1 0.55(6) . . . . ?
O3 Mn1 Na1 O3W -85.54(16) . . . . ?
O6 Mn1 Na1 O3W 94.83(16) . . . . ?
O5 Mn1 Na1 O3W 1.0(2) . . . . ?
O1 Mn1 Na1 O3W -174.63(18) . . . . ?
O4 Mn1 Na1 O3W 0.55(17) . . . . ?
O2 Mn1 Na1 O3W 177.8(2) . . . . ?
Mn4 Mn1 Na1 O3W -104.3(9) . . . . ?
Mn2 Mn1 Na1 O3W -50.64(13) . . . . ?
Mn3 Mn1 Na1 O3W 127.79(14) . . . . ?
Na2 Mn1 Na1 O3W 127.29(13) . . . . ?
Na3 Mn1 Na1 O3W -51.79(15) . . . . ?
O3 Mn1 Na1 O14 175.86(12) . . . . ?
O6 Mn1 Na1 O14 -3.77(12) . . . . ?
O5 Mn1 Na1 O14 -97.59(16) . . . . ?
O1 Mn1 Na1 O14 86.77(16) . . . . ?
O4 Mn1 Na1 O14 -98.05(15) . . . . ?
O2 Mn1 Na1 O14 79.16(15) . . . . ?
Mn4 Mn1 Na1 O14 157.1(9) . . . . ?
Mn2 Mn1 Na1 O14 -149.24(9) . . . . ?
Mn3 Mn1 Na1 O14 29.19(8) . . . . ?
Na2 Mn1 Na1 O14 28.70(10) . . . . ?
Na3 Mn1 Na1 O14 -150.39(9) . . . . ?
O3 Mn1 Na1 O4W 95.13(15) . . . . ?
O6 Mn1 Na1 O4W -84.50(15) . . . . ?
O5 Mn1 Na1 O4W -178.32(17) . . . . ?
O1 Mn1 Na1 O4W 6.0(2) . . . . ?
O4 Mn1 Na1 O4W -178.78(18) . . . . ?
O2 Mn1 Na1 O4W -1.57(17) . . . . ?
Mn4 Mn1 Na1 O4W 76.4(9) . . . . ?
Mn2 Mn1 Na1 O4W 130.03(13) . . . . ?
Mn3 Mn1 Na1 O4W -51.54(12) . . . . ?
Na2 Mn1 Na1 O4W -52.03(14) . . . . ?
Na3 Mn1 Na1 O4W 128.89(13) . . . . ?
O3 Mn1 Na1 O7 -4.92(12) . . . . ?
O6 Mn1 Na1 O7 175.45(12) . . . . ?
O5 Mn1 Na1 O7 81.63(17) . . . . ?
O1 Mn1 Na1 O7 -94.02(16) . . . . ?
O4 Mn1 Na1 O7 81.17(15) . . . . ?
O2 Mn1 Na1 O7 -101.62(16) . . . . ?
Mn4 Mn1 Na1 O7 -23.6(10) . . . . ?
Mn2 Mn1 Na1 O7 29.98(8) . . . . ?
Mn3 Mn1 Na1 O7 -151.59(10) . . . . ?
Na2 Mn1 Na1 O7 -152.09(9) . . . . ?
Na3 Mn1 Na1 O7 28.83(10) . . . . ?
O3 Mn1 Na1 O2 96.70(15) . . . . ?
O6 Mn1 Na1 O2 -82.93(15) . . . . ?
O5 Mn1 Na1 O2 -176.75(19) . . . . ?
O1 Mn1 Na1 O2 7.60(19) . . . . ?
O4 Mn1 Na1 O2 -177.21(18) . . . . ?
Mn4 Mn1 Na1 O2 78.0(9) . . . . ?
Mn2 Mn1 Na1 O2 131.60(13) . . . . ?
Mn3 Mn1 Na1 O2 -49.97(13) . . . . ?
Na2 Mn1 Na1 O2 -50.47(14) . . . . ?
Na3 Mn1 Na1 O2 130.45(13) . . . . ?
O3 Mn1 Na1 O4 -86.09(15) . . . . ?
O6 Mn1 Na1 O4 94.28(15) . . . . ?
O5 Mn1 Na1 O4 0.46(18) . . . . ?
O1 Mn1 Na1 O4 -175.19(18) . . . . ?
O2 Mn1 Na1 O4 177.21(18) . . . . ?
Mn4 Mn1 Na1 O4 -104.8(9) . . . . ?
Mn2 Mn1 Na1 O4 -51.19(12) . . . . ?
Mn3 Mn1 Na1 O4 127.24(13) . . . . ?
Na2 Mn1 Na1 O4 126.74(13) . . . . ?
Na3 Mn1 Na1 O4 -52.34(13) . . . . ?
O3 Mn1 Na1 Mn2 -34.90(9) . . . . ?
O6 Mn1 Na1 Mn2 145.47(9) . . . . ?
O5 Mn1 Na1 Mn2 51.65(14) . . . . ?
O1 Mn1 Na1 Mn2 -123.99(14) . . . . ?
O4 Mn1 Na1 Mn2 51.19(12) . . . . ?
O2 Mn1 Na1 Mn2 -131.60(13) . . . . ?
Mn4 Mn1 Na1 Mn2 -53.6(9) . . . . ?
Mn3 Mn1 Na1 Mn2 178.43(4) . . . . ?
Na2 Mn1 Na1 Mn2 177.94(5) . . . . ?
Na3 Mn1 Na1 Mn2 -1.14(5) . . . . ?
O3 Mn1 Na1 Mn3 146.67(9) . . . . ?
O6 Mn1 Na1 Mn3 -32.96(9) . . . . ?
O5 Mn1 Na1 Mn3 -126.78(14) . . . . ?
O1 Mn1 Na1 Mn3 57.58(14) . . . . ?
O4 Mn1 Na1 Mn3 -127.24(13) . . . . ?
O2 Mn1 Na1 Mn3 49.97(13) . . . . ?
Mn4 Mn1 Na1 Mn3 128.0(9) . . . . ?
Mn2 Mn1 Na1 Mn3 -178.43(4) . . . . ?
Na2 Mn1 Na1 Mn3 -0.49(5) . . . . ?
Na3 Mn1 Na1 Mn3 -179.58(5) . . . . ?
O15 Mn4 Na2 O11 -18.8(2) . . . . ?
O17 Mn4 Na2 O11 169.8(2) . . . . ?
O16 Mn4 Na2 O11 -95.18(17) . . . . ?
O18 Mn4 Na2 O11 160.57(18) . . . . ?
O5 Mn4 Na2 O11 71.16(16) . . . . ?
O1 Mn4 Na2 O11 2.86(16) . . . . ?
Mn1 Mn4 Na2 O11 42.10(13) . . . . ?
Na3 Mn4 Na2 O11 45.72(16) . . . . ?
O15 Mn4 Na2 O17 171.4(2) . . . . ?
O16 Mn4 Na2 O17 95.02(17) . . . . ?
O18 Mn4 Na2 O17 -9.23(19) . . . . ?
O5 Mn4 Na2 O17 -98.64(16) . . . . ?
O1 Mn4 Na2 O17 -166.94(18) . . . . ?
Mn1 Mn4 Na2 O17 -127.70(14) . . . . ?
Na3 Mn4 Na2 O17 -124.08(15) . . . . ?
O15 Mn4 Na2 O1W 75.4(2) . . . . ?
O17 Mn4 Na2 O1W -96.03(18) . . . . ?
O16 Mn4 Na2 O1W -1.00(14) . . . . ?
O18 Mn4 Na2 O1W -105.25(17) . . . . ?
O5 Mn4 Na2 O1W 165.33(13) . . . . ?
O1 Mn4 Na2 O1W 97.03(15) . . . . ?
Mn1 Mn4 Na2 O1W 136.28(11) . . . . ?
Na3 Mn4 Na2 O1W 139.90(11) . . . . ?
O15 Mn4 Na2 O2W -157.8(2) . . . . ?
O17 Mn4 Na2 O2W 30.9(2) . . . . ?
O16 Mn4 Na2 O2W 125.88(19) . . . . ?
O18 Mn4 Na2 O2W 21.6(2) . . . . ?
O5 Mn4 Na2 O2W -67.78(17) . . . . ?
O1 Mn4 Na2 O2W -136.1(2) . . . . ?
Mn1 Mn4 Na2 O2W -96.84(16) . . . . ?
Na3 Mn4 Na2 O2W -93.22(17) . . . . ?
O15 Mn4 Na2 O6 -84.44(19) . . . . ?
O17 Mn4 Na2 O6 104.18(16) . . . . ?
O16 Mn4 Na2 O6 -160.80(13) . . . . ?
O18 Mn4 Na2 O6 94.95(15) . . . . ?
O5 Mn4 Na2 O6 5.54(10) . . . . ?
O1 Mn4 Na2 O6 -62.76(12) . . . . ?
Mn1 Mn4 Na2 O6 -23.52(7) . . . . ?
Na3 Mn4 Na2 O6 -19.90(10) . . . . ?
O15 Mn4 Na2 O1 -21.7(2) . . . . ?
O17 Mn4 Na2 O1 166.94(18) . . . . ?
O16 Mn4 Na2 O1 -98.04(14) . . . . ?
O18 Mn4 Na2 O1 157.71(17) . . . . ?
O5 Mn4 Na2 O1 68.30(12) . . . . ?
Mn1 Mn4 Na2 O1 39.24(10) . . . . ?
Na3 Mn4 Na2 O1 42.86(12) . . . . ?
O15 Mn4 Na2 Mn3 -58.54(19) . . . . ?
O17 Mn4 Na2 Mn3 130.07(15) . . . . ?
O16 Mn4 Na2 Mn3 -134.91(11) . . . . ?
O18 Mn4 Na2 Mn3 120.84(14) . . . . ?
O5 Mn4 Na2 Mn3 31.43(9) . . . . ?
O1 Mn4 Na2 Mn3 -36.87(10) . . . . ?
Mn1 Mn4 Na2 Mn3 2.37(4) . . . . ?
Na3 Mn4 Na2 Mn3 5.99(9) . . . . ?
O15 Mn4 Na2 Mn1 -60.92(18) . . . . ?
O17 Mn4 Na2 Mn1 127.70(14) . . . . ?
O16 Mn4 Na2 Mn1 -137.28(10) . . . . ?
O18 Mn4 Na2 Mn1 118.47(13) . . . . ?
O5 Mn4 Na2 Mn1 29.05(7) . . . . ?
O1 Mn4 Na2 Mn1 -39.24(10) . . . . ?
Na3 Mn4 Na2 Mn1 3.62(6) . . . . ?
O14 Mn3 Na2 O11 167.84(19) . . . . ?
O13 Mn3 Na2 O11 90.45(16) . . . . ?
O12 Mn3 Na2 O11 -18.29(18) . . . . ?
O2 Mn3 Na2 O11 -105.20(15) . . . . ?
O6 Mn3 Na2 O11 -170.50(17) . . . . ?
Mn1 Mn3 Na2 O11 -132.26(14) . . . . ?
Na1 Mn3 Na2 O11 -132.81(14) . . . . ?
O11 Mn3 Na2 O17 169.7(2) . . . . ?
O14 Mn3 Na2 O17 -22.5(2) . . . . ?
O13 Mn3 Na2 O17 -99.87(16) . . . . ?
O12 Mn3 Na2 O17 151.39(17) . . . . ?
O2 Mn3 Na2 O17 64.48(16) . . . . ?
O6 Mn3 Na2 O17 -0.82(15) . . . . ?
Mn1 Mn3 Na2 O17 37.43(13) . . . . ?
Na1 Mn3 Na2 O17 36.88(16) . . . . ?
O11 Mn3 Na2 O1W 35.6(2) . . . . ?
O14 Mn3 Na2 O1W -156.6(2) . . . . ?
O13 Mn3 Na2 O1W 126.04(18) . . . . ?
O12 Mn3 Na2 O1W 17.3(2) . . . . ?
O2 Mn3 Na2 O1W -69.61(18) . . . . ?
O6 Mn3 Na2 O1W -134.9(2) . . . . ?
Mn1 Mn3 Na2 O1W -96.66(16) . . . . ?
Na1 Mn3 Na2 O1W -97.21(17) . . . . ?
O11 Mn3 Na2 O2W -92.08(16) . . . . ?
O14 Mn3 Na2 O2W 75.76(17) . . . . ?
O13 Mn3 Na2 O2W -1.63(13) . . . . ?
O12 Mn3 Na2 O2W -110.37(15) . . . . ?
O2 Mn3 Na2 O2W 162.72(12) . . . . ?
O6 Mn3 Na2 O2W 97.42(14) . . . . ?
Mn1 Mn3 Na2 O2W 135.66(10) . . . . ?
Na1 Mn3 Na2 O2W 135.11(10) . . . . ?
O11 Mn3 Na2 O6 170.50(17) . . . . ?
O14 Mn3 Na2 O6 -21.66(18) . . . . ?
O13 Mn3 Na2 O6 -99.05(14) . . . . ?
O12 Mn3 Na2 O6 152.21(15) . . . . ?
O2 Mn3 Na2 O6 65.30(12) . . . . ?
Mn1 Mn3 Na2 O6 38.24(10) . . . . ?
Na1 Mn3 Na2 O6 37.70(12) . . . . ?
O11 Mn3 Na2 O1 105.96(15) . . . . ?
O14 Mn3 Na2 O1 -86.20(16) . . . . ?
O13 Mn3 Na2 O1 -163.59(12) . . . . ?
O12 Mn3 Na2 O1 87.68(14) . . . . ?
O2 Mn3 Na2 O1 0.76(10) . . . . ?
O6 Mn3 Na2 O1 -64.54(12) . . . . ?
Mn1 Mn3 Na2 O1 -26.29(7) . . . . ?
Na1 Mn3 Na2 O1 -26.84(10) . . . . ?
O11 Mn3 Na2 Mn4 129.89(15) . . . . ?
O14 Mn3 Na2 Mn4 -62.27(16) . . . . ?
O13 Mn3 Na2 Mn4 -139.66(10) . . . . ?
O12 Mn3 Na2 Mn4 111.60(12) . . . . ?
O2 Mn3 Na2 Mn4 24.69(9) . . . . ?
O6 Mn3 Na2 Mn4 -40.61(10) . . . . ?
Mn1 Mn3 Na2 Mn4 -2.37(4) . . . . ?
Na1 Mn3 Na2 Mn4 -2.91(9) . . . . ?
O11 Mn3 Na2 Mn1 132.26(14) . . . . ?
O14 Mn3 Na2 Mn1 -59.90(14) . . . . ?
O13 Mn3 Na2 Mn1 -137.30(9) . . . . ?
O12 Mn3 Na2 Mn1 113.97(12) . . . . ?
O2 Mn3 Na2 Mn1 27.05(7) . . . . ?
O6 Mn3 Na2 Mn1 -38.24(10) . . . . ?
Na1 Mn3 Na2 Mn1 -0.55(6) . . . . ?
O3 Mn1 Na2 O11 -97.12(16) . . . . ?
O6 Mn1 Na2 O11 78.38(15) . . . . ?
O5 Mn1 Na2 O11 176.10(12) . . . . ?
O1 Mn1 Na2 O11 -98.22(16) . . . . ?
O4 Mn1 Na2 O11 86.14(16) . . . . ?
O2 Mn1 Na2 O11 -4.36(13) . . . . ?
Mn4 Mn1 Na2 O11 -149.67(10) . . . . ?
Mn2 Mn1 Na2 O11 143.8(12) . . . . ?
Mn3 Mn1 Na2 O11 27.68(9) . . . . ?
Na1 Mn1 Na2 O11 28.17(11) . . . . ?
Na3 Mn1 Na2 O11 -152.75(9) . . . . ?
O3 Mn1 Na2 O17 82.50(17) . . . . ?
O6 Mn1 Na2 O17 -102.00(16) . . . . ?
O5 Mn1 Na2 O17 -4.28(12) . . . . ?
O1 Mn1 Na2 O17 81.40(15) . . . . ?
O4 Mn1 Na2 O17 -94.24(16) . . . . ?
O2 Mn1 Na2 O17 175.25(13) . . . . ?
Mn4 Mn1 Na2 O17 29.95(9) . . . . ?
Mn2 Mn1 Na2 O17 -36.6(12) . . . . ?
Mn3 Mn1 Na2 O17 -152.71(10) . . . . ?
Na1 Mn1 Na2 O17 -152.21(9) . . . . ?
Na3 Mn1 Na2 O17 26.86(11) . . . . ?
O3 Mn1 Na2 O1W 2.9(2) . . . . ?
O6 Mn1 Na2 O1W 178.37(18) . . . . ?
O5 Mn1 Na2 O1W -83.91(15) . . . . ?
O1 Mn1 Na2 O1W 1.76(16) . . . . ?
O4 Mn1 Na2 O1W -173.87(17) . . . . ?
O2 Mn1 Na2 O1W 95.62(15) . . . . ?
Mn4 Mn1 Na2 O1W -49.68(12) . . . . ?
Mn2 Mn1 Na2 O1W -116.2(12) . . . . ?
Mn3 Mn1 Na2 O1W 127.66(13) . . . . ?
Na1 Mn1 Na2 O1W 128.15(12) . . . . ?
Na3 Mn1 Na2 O1W -52.77(14) . . . . ?
O3 Mn1 Na2 O2W -176.67(16) . . . . ?
O6 Mn1 Na2 O2W -1.16(16) . . . . ?
O5 Mn1 Na2 O2W 96.56(15) . . . . ?
O1 Mn1 Na2 O2W -177.77(18) . . . . ?
O4 Mn1 Na2 O2W 6.60(19) . . . . ?
O2 Mn1 Na2 O2W -83.91(15) . . . . ?
Mn4 Mn1 Na2 O2W 130.79(13) . . . . ?
Mn2 Mn1 Na2 O2W 64.2(12) . . . . ?
Mn3 Mn1 Na2 O2W -51.87(11) . . . . ?
Na1 Mn1 Na2 O2W -51.37(13) . . . . ?
Na3 Mn1 Na2 O2W 127.70(12) . . . . ?
O3 Mn1 Na2 O6 -175.50(18) . . . . ?
O5 Mn1 Na2 O6 97.72(15) . . . . ?
O1 Mn1 Na2 O6 -176.60(18) . . . . ?
O4 Mn1 Na2 O6 7.76(18) . . . . ?
O2 Mn1 Na2 O6 -82.75(15) . . . . ?
Mn4 Mn1 Na2 O6 131.95(13) . . . . ?
Mn2 Mn1 Na2 O6 65.4(12) . . . . ?
Mn3 Mn1 Na2 O6 -50.71(12) . . . . ?
Na1 Mn1 Na2 O6 -50.21(13) . . . . ?
Na3 Mn1 Na2 O6 128.87(13) . . . . ?
O3 Mn1 Na2 O1 1.10(19) . . . . ?
O6 Mn1 Na2 O1 176.60(18) . . . . ?
O5 Mn1 Na2 O1 -85.68(15) . . . . ?
O4 Mn1 Na2 O1 -175.64(18) . . . . ?
O2 Mn1 Na2 O1 93.86(15) . . . . ?
Mn4 Mn1 Na2 O1 -51.45(12) . . . . ?
Mn2 Mn1 Na2 O1 -118.0(12) . . . . ?
Mn3 Mn1 Na2 O1 125.90(13) . . . . ?
Na1 Mn1 Na2 O1 126.39(13) . . . . ?
Na3 Mn1 Na2 O1 -54.53(13) . . . . ?
O3 Mn1 Na2 Mn4 52.55(14) . . . . ?
O6 Mn1 Na2 Mn4 -131.95(13) . . . . ?
O5 Mn1 Na2 Mn4 -34.23(9) . . . . ?
O1 Mn1 Na2 Mn4 51.45(12) . . . . ?
O4 Mn1 Na2 Mn4 -124.19(14) . . . . ?
O2 Mn1 Na2 Mn4 145.30(9) . . . . ?
Mn2 Mn1 Na2 Mn4 -66.5(12) . . . . ?
Mn3 Mn1 Na2 Mn4 177.34(4) . . . . ?
Na1 Mn1 Na2 Mn4 177.84(5) . . . . ?
Na3 Mn1 Na2 Mn4 -3.09(5) . . . . ?
O3 Mn1 Na2 Mn3 -124.80(14) . . . . ?
O6 Mn1 Na2 Mn3 50.71(12) . . . . ?
O5 Mn1 Na2 Mn3 148.43(9) . . . . ?
O1 Mn1 Na2 Mn3 -125.90(13) . . . . ?
O4 Mn1 Na2 Mn3 58.47(14) . . . . ?
O2 Mn1 Na2 Mn3 -32.04(9) . . . . ?
Mn4 Mn1 Na2 Mn3 -177.34(4) . . . . ?
Mn2 Mn1 Na2 Mn3 116.1(12) . . . . ?
Na1 Mn1 Na2 Mn3 0.50(5) . . . . ?
Na3 Mn1 Na2 Mn3 179.57(5) . . . . ?
O15 Mn4 Na3 O5W -92.60(17) . . . . ?
O17 Mn4 Na3 O5W 71.88(18) . . . . ?
O16 Mn4 Na3 O5W -100.82(17) . . . . ?
O18 Mn4 Na3 O5W -0.87(14) . . . . ?
O5 Mn4 Na3 O5W 98.41(15) . . . . ?
O1 Mn4 Na3 O5W 163.99(13) . . . . ?
Mn1 Mn4 Na3 O5W 136.23(12) . . . . ?
Na2 Mn4 Na3 O5W 132.65(12) . . . . ?
O15 Mn4 Na3 O6W 23.0(2) . . . . ?
O17 Mn4 Na3 O6W -172.5(2) . . . . ?
O16 Mn4 Na3 O6W 14.8(2) . . . . ?
O18 Mn4 Na3 O6W 114.7(2) . . . . ?
O5 Mn4 Na3 O6W -146.0(2) . . . . ?
O1 Mn4 Na3 O6W -80.41(19) . . . . ?
Mn1 Mn4 Na3 O6W -108.17(18) . . . . ?
Na2 Mn4 Na3 O6W -111.75(17) . . . . ?
O17 Mn4 Na3 O15 164.48(18) . . . . ?
O16 Mn4 Na3 O15 -8.23(18) . . . . ?
O18 Mn4 Na3 O15 91.72(16) . . . . ?
O5 Mn4 Na3 O15 -168.99(16) . . . . ?
O1 Mn4 Na3 O15 -103.41(15) . . . . ?
Mn1 Mn4 Na3 O15 -131.17(13) . . . . ?
Na2 Mn4 Na3 O15 -134.75(14) . . . . ?
O15 Mn4 Na3 O9 171.33(19) . . . . ?
O17 Mn4 Na3 O9 -24.2(2) . . . . ?
O16 Mn4 Na3 O9 163.10(17) . . . . ?
O18 Mn4 Na3 O9 -96.95(16) . . . . ?
O5 Mn4 Na3 O9 2.33(14) . . . . ?
O1 Mn4 Na3 O9 67.91(15) . . . . ?
Mn1 Mn4 Na3 O9 40.16(12) . . . . ?
Na2 Mn4 Na3 O9 36.57(15) . . . . ?
O15 Mn4 Na3 O5 168.99(16) . . . . ?
O17 Mn4 Na3 O5 -26.53(17) . . . . ?
O16 Mn4 Na3 O5 160.77(16) . . . . ?
O18 Mn4 Na3 O5 -99.28(14) . . . . ?
O1 Mn4 Na3 O5 65.58(12) . . . . ?
Mn1 Mn4 Na3 O5 37.82(10) . . . . ?
Na2 Mn4 Na3 O5 34.24(11) . . . . ?
O15 Mn4 Na3 O3 105.91(15) . . . . ?
O17 Mn4 Na3 O3 -89.62(16) . . . . ?
O16 Mn4 Na3 O3 97.68(15) . . . . ?
O18 Mn4 Na3 O3 -162.37(12) . . . . ?
O5 Mn4 Na3 O3 -63.09(12) . . . . ?
O1 Mn4 Na3 O3 2.49(10) . . . . ?
Mn1 Mn4 Na3 O3 -25.26(7) . . . . ?
Na2 Mn4 Na3 O3 -28.85(10) . . . . ?
O15 Mn4 Na3 Mn2 130.22(14) . . . . ?
O17 Mn4 Na3 Mn2 -65.30(15) . . . . ?
O16 Mn4 Na3 Mn2 122.00(14) . . . . ?
O18 Mn4 Na3 Mn2 -138.05(11) . . . . ?
O5 Mn4 Na3 Mn2 -38.77(10) . . . . ?
O1 Mn4 Na3 Mn2 26.81(9) . . . . ?
Mn1 Mn4 Na3 Mn2 -0.95(4) . . . . ?
Na2 Mn4 Na3 Mn2 -4.53(9) . . . . ?
O15 Mn4 Na3 Mn1 131.17(13) . . . . ?
O17 Mn4 Na3 Mn1 -64.35(14) . . . . ?
O16 Mn4 Na3 Mn1 122.94(13) . . . . ?
O18 Mn4 Na3 Mn1 -137.11(10) . . . . ?
O5 Mn4 Na3 Mn1 -37.82(9) . . . . ?
O1 Mn4 Na3 Mn1 27.75(8) . . . . ?
Na2 Mn4 Na3 Mn1 -3.58(6) . . . . ?
O7 Mn2 Na3 O5W -165.6(2) . . . . ?
O9 Mn2 Na3 O5W 23.8(2) . . . . ?
O8 Mn2 Na3 O5W 126.02(19) . . . . ?
O10 Mn2 Na3 O5W 20.8(2) . . . . ?
O4 Mn2 Na3 O5W -72.36(19) . . . . ?
O3 Mn2 Na3 O5W -139.0(2) . . . . ?
Mn1 Mn2 Na3 O5W -100.89(18) . . . . ?
Na1 Mn2 Na3 O5W -102.24(18) . . . . ?
O7 Mn2 Na3 O6W 74.16(19) . . . . ?
O9 Mn2 Na3 O6W -96.41(17) . . . . ?
O8 Mn2 Na3 O6W 5.77(15) . . . . ?
O10 Mn2 Na3 O6W -99.41(18) . . . . ?
O4 Mn2 Na3 O6W 167.40(14) . . . . ?
O3 Mn2 Na3 O6W 100.77(16) . . . . ?
Mn1 Mn2 Na3 O6W 138.87(13) . . . . ?
Na1 Mn2 Na3 O6W 137.52(13) . . . . ?
O7 Mn2 Na3 O15 -23.4(2) . . . . ?
O9 Mn2 Na3 O15 166.0(2) . . . . ?
O8 Mn2 Na3 O15 -91.79(16) . . . . ?
O10 Mn2 Na3 O15 163.03(18) . . . . ?
O4 Mn2 Na3 O15 69.83(15) . . . . ?
O3 Mn2 Na3 O15 3.20(15) . . . . ?
Mn1 Mn2 Na3 O15 41.30(13) . . . . ?
Na1 Mn2 Na3 O15 39.96(16) . . . . ?
O7 Mn2 Na3 O9 170.57(18) . . . . ?
O8 Mn2 Na3 O9 102.18(15) . . . . ?
O10 Mn2 Na3 O9 -3.00(18) . . . . ?
O4 Mn2 Na3 O9 -96.20(14) . . . . ?
O3 Mn2 Na3 O9 -162.83(16) . . . . ?
Mn1 Mn2 Na3 O9 -124.73(13) . . . . ?
Na1 Mn2 Na3 O9 -126.07(13) . . . . ?
O7 Mn2 Na3 O5 -88.59(16) . . . . ?
O9 Mn2 Na3 O5 100.84(15) . . . . ?
O8 Mn2 Na3 O5 -156.97(12) . . . . ?
O10 Mn2 Na3 O5 97.84(15) . . . . ?
O4 Mn2 Na3 O5 4.65(10) . . . . ?
O3 Mn2 Na3 O5 -61.98(12) . . . . ?
Mn1 Mn2 Na3 O5 -23.88(7) . . . . ?
Na1 Mn2 Na3 O5 -25.23(10) . . . . ?
O7 Mn2 Na3 O3 -26.61(18) . . . . ?
O9 Mn2 Na3 O3 162.83(16) . . . . ?
O8 Mn2 Na3 O3 -94.99(13) . . . . ?
O10 Mn2 Na3 O3 159.82(16) . . . . ?
O4 Mn2 Na3 O3 66.63(12) . . . . ?
Mn1 Mn2 Na3 O3 38.10(10) . . . . ?
Na1 Mn2 Na3 O3 36.75(11) . . . . ?
O7 Mn2 Na3 Mn4 -63.76(16) . . . . ?
O9 Mn2 Na3 Mn4 125.67(14) . . . . ?
O8 Mn2 Na3 Mn4 -132.15(10) . . . . ?
O10 Mn2 Na3 Mn4 122.67(14) . . . . ?
O4 Mn2 Na3 Mn4 29.47(9) . . . . ?
O3 Mn2 Na3 Mn4 -37.16(10) . . . . ?
Mn1 Mn2 Na3 Mn4 0.94(4) . . . . ?
Na1 Mn2 Na3 Mn4 -0.40(9) . . . . ?
O7 Mn2 Na3 Mn1 -64.71(15) . . . . ?
O9 Mn2 Na3 Mn1 124.73(13) . . . . ?
O8 Mn2 Na3 Mn1 -133.09(9) . . . . ?
O10 Mn2 Na3 Mn1 121.72(14) . . . . ?
O4 Mn2 Na3 Mn1 28.53(8) . . . . ?
O3 Mn2 Na3 Mn1 -38.10(10) . . . . ?
Na1 Mn2 Na3 Mn1 -1.35(6) . . . . ?
O3 Mn1 Na3 O5W 179.7(2) . . . . ?
O6 Mn1 Na3 O5W 3.4(2) . . . . ?
O5 Mn1 Na3 O5W -2.43(18) . . . . ?
O1 Mn1 Na3 O5W -86.38(17) . . . . ?
O4 Mn1 Na3 O5W 93.89(17) . . . . ?
O2 Mn1 Na3 O5W -178.27(19) . . . . ?
Mn4 Mn1 Na3 O5W -53.14(14) . . . . ?
Mn2 Mn1 Na3 O5W 127.93(15) . . . . ?
Mn3 Mn1 Na3 O5W 63(7) . . . . ?
Na2 Mn1 Na3 O5W -50.02(15) . . . . ?
Na1 Mn1 Na3 O5W 129.08(14) . . . . ?
O3 Mn1 Na3 O6W -2.15(19) . . . . ?
O6 Mn1 Na3 O6W -178.5(2) . . . . ?
O5 Mn1 Na3 O6W 175.7(2) . . . . ?
O1 Mn1 Na3 O6W 91.78(18) . . . . ?
O4 Mn1 Na3 O6W -87.94(18) . . . . ?
O2 Mn1 Na3 O6W -0.1(2) . . . . ?
Mn4 Mn1 Na3 O6W 125.02(17) . . . . ?
Mn2 Mn1 Na3 O6W -53.91(16) . . . . ?
Mn3 Mn1 Na3 O6W -119(7) . . . . ?
Na2 Mn1 Na3 O6W 128.14(16) . . . . ?
Na1 Mn1 Na3 O6W -52.76(17) . . . . ?
O3 Mn1 Na3 O15 -98.50(16) . . . . ?
O6 Mn1 Na3 O15 85.19(17) . . . . ?
O5 Mn1 Na3 O15 79.38(16) . . . . ?
O1 Mn1 Na3 O15 -4.57(12) . . . . ?
O4 Mn1 Na3 O15 175.70(12) . . . . ?
O2 Mn1 Na3 O15 -96.46(17) . . . . ?
Mn4 Mn1 Na3 O15 28.67(8) . . . . ?
Mn2 Mn1 Na3 O15 -150.27(10) . . . . ?
Mn3 Mn1 Na3 O15 145(21) . . . . ?
Na2 Mn1 Na3 O15 31.79(10) . . . . ?
Na1 Mn1 Na3 O15 -149.12(9) . . . . ?
O3 Mn1 Na3 O9 83.36(15) . . . . ?
O6 Mn1 Na3 O9 -92.94(17) . . . . ?
O5 Mn1 Na3 O9 -98.75(16) . . . . ?
O1 Mn1 Na3 O9 177.29(12) . . . . ?
O4 Mn1 Na3 O9 -2.43(12) . . . . ?
O2 Mn1 Na3 O9 85.40(17) . . . . ?
Mn4 Mn1 Na3 O9 -149.47(10) . . . . ?
Mn2 Mn1 Na3 O9 31.60(8) . . . . ?
Mn3 Mn1 Na3 O9 -33(7) . . . . ?
Na2 Mn1 Na3 O9 -146.35(9) . . . . ?
Na1 Mn1 Na3 O9 32.75(10) . . . . ?
O3 Mn1 Na3 O5 -177.88(19) . . . . ?
O6 Mn1 Na3 O5 5.81(19) . . . . ?
O1 Mn1 Na3 O5 -83.95(16) . . . . ?
O4 Mn1 Na3 O5 96.32(16) . . . . ?
O2 Mn1 Na3 O5 -175.8(2) . . . . ?
Mn4 Mn1 Na3 O5 -50.71(13) . . . . ?
Mn2 Mn1 Na3 O5 130.35(14) . . . . ?
Mn3 Mn1 Na3 O5 66(7) . . . . ?
Na2 Mn1 Na3 O5 -47.59(14) . . . . ?
Na1 Mn1 Na3 O5 131.50(14) . . . . ?
O6 Mn1 Na3 O3 -176.30(19) . . . . ?
O5 Mn1 Na3 O3 177.88(19) . . . . ?
O1 Mn1 Na3 O3 93.93(16) . . . . ?
O4 Mn1 Na3 O3 -85.80(15) . . . . ?
O2 Mn1 Na3 O3 2.04(19) . . . . ?
Mn4 Mn1 Na3 O3 127.17(13) . . . . ?
Mn2 Mn1 Na3 O3 -51.76(13) . . . . ?
Mn3 Mn1 Na3 O3 -117(7) . . . . ?
Na2 Mn1 Na3 O3 130.29(13) . . . . ?
Na1 Mn1 Na3 O3 -50.61(14) . . . . ?
O3 Mn1 Na3 Mn4 -127.17(13) . . . . ?
O6 Mn1 Na3 Mn4 56.53(15) . . . . ?
O5 Mn1 Na3 Mn4 50.71(13) . . . . ?
O1 Mn1 Na3 Mn4 -33.24(9) . . . . ?
O4 Mn1 Na3 Mn4 147.03(9) . . . . ?
O2 Mn1 Na3 Mn4 -125.13(14) . . . . ?
Mn2 Mn1 Na3 Mn4 -178.93(4) . . . . ?
Mn3 Mn1 Na3 Mn4 116(7) . . . . ?
Na2 Mn1 Na3 Mn4 3.12(5) . . . . ?
Na1 Mn1 Na3 Mn4 -177.78(4) . . . . ?
O3 Mn1 Na3 Mn2 51.76(13) . . . . ?
O6 Mn1 Na3 Mn2 -124.54(14) . . . . ?
O5 Mn1 Na3 Mn2 -130.35(14) . . . . ?
O1 Mn1 Na3 Mn2 145.69(9) . . . . ?
O4 Mn1 Na3 Mn2 -34.03(9) . . . . ?
O2 Mn1 Na3 Mn2 53.80(15) . . . . ?
Mn4 Mn1 Na3 Mn2 178.93(4) . . . . ?
Mn3 Mn1 Na3 Mn2 -65(7) . . . . ?
Na2 Mn1 Na3 Mn2 -177.94(5) . . . . ?
Na1 Mn1 Na3 Mn2 1.15(5) . . . . ?
O1 C1 C4 C2 -70.6(5) . . . . ?
O1 C1 C4 C3 50.6(5) . . . . ?
O1 C1 C4 C5 169.2(4) . . . . ?
O2 C2 C4 C1 52.0(5) . . . . ?
O2 C2 C4 C3 -69.0(5) . . . . ?
O2 C2 C4 C5 171.8(4) . . . . ?
O3 C3 C4 C1 -69.6(5) . . . . ?
O3 C3 C4 C2 51.3(5) . . . . ?
O3 C3 C4 C5 171.4(4) . . . . ?
C1 C4 C5 C6 162.5(5) . . . . ?
C2 C4 C5 C6 42.3(6) . . . . ?
C3 C4 C5 C6 -78.1(6) . . . . ?
C1 C4 C5 C6' 56.5(8) . . . . ?
C2 C4 C5 C6' -63.6(8) . . . . ?
C3 C4 C5 C6' 176.0(7) . . . . ?
O6 C9 C10 C8 -66.1(5) . . . . ?
O6 C9 C10 C7 55.5(5) . . . . ?
O6 C9 C10 C11 173.9(4) . . . . ?
O5 C8 C10 C9 55.6(5) . . . . ?
O5 C8 C10 C7 -65.8(5) . . . . ?
O5 C8 C10 C11 176.1(4) . . . . ?
O4 C7 C10 C9 -67.4(5) . . . . ?
O4 C7 C10 C8 54.6(5) . . . . ?
O4 C7 C10 C11 173.2(3) . . . . ?
C9 C10 C11 C12 52.9(5) . . . . ?
C8 C10 C11 C12 -68.2(5) . . . . ?
C7 C10 C11 C12 172.5(4) . . . . ?
O7 C14 C15 C16 -0.5(9) . . . . ?
C13 C14 C15 C16 179.4(5) . . . . ?
C14 C15 C16 O8 -6.9(8) . . . . ?
C14 C15 C16 C17 171.3(5) . . . . ?
O9 C19 C20 C21 -1.8(9) . . . . ?
C18 C19 C20 C21 177.7(6) . . . . ?
C19 C20 C21 O10 -0.3(10) . . . . ?
C19 C20 C21 C22 -178.3(6) . . . . ?
O11 C24 C25 C26 1.0(9) . . . . ?
C23 C24 C25 C26 -176.8(5) . . . . ?
C24 C25 C26 O12 -7.1(9) . . . . ?
C24 C25 C26 C27 171.0(5) . . . . ?
O13 C29 C30 C31 0.7(8) . . . . ?
C28 C29 C30 C31 -178.5(5) . . . . ?
C29 C30 C31 O14 -1.6(7) . . . . ?
C29 C30 C31 C32 176.1(4) . . . . ?
O15 C34 C35 C36 1.5(9) . . . . ?
C33 C34 C35 C36 -177.5(5) . . . . ?
C34 C35 C36 O16 -5.9(9) . . . . ?
C34 C35 C36 C37 172.4(5) . . . . ?
O17 C39 C40 C41 -0.8(9) . . . . ?
C38 C39 C40 C41 179.0(6) . . . . ?
C39 C40 C41 O18 -2.5(9) . . . . ?
C39 C40 C41 C42 178.8(6) . . . . ?
C4 C1 O1 Mn1 16.6(5) . . . . ?
C4 C1 O1 Mn4 -118.6(3) . . . . ?
C4 C1 O1 Na2 133.5(3) . . . . ?
O3 Mn1 O1 C1 -56.1(3) . . . . ?
O6 Mn1 O1 C1 120.8(3) . . . . ?
O5 Mn1 O1 C1 -146.2(3) . . . . ?
O4 Mn1 O1 C1 -98.4(16) . . . . ?
O2 Mn1 O1 C1 36.2(3) . . . . ?
Mn4 Mn1 O1 C1 -145.7(3) . . . . ?
Mn2 Mn1 O1 C1 -59.3(3) . . . . ?
Mn3 Mn1 O1 C1 78.3(3) . . . . ?
Na2 Mn1 O1 C1 123.1(3) . . . . ?
Na1 Mn1 O1 C1 30.9(3) . . . . ?
Na3 Mn1 O1 C1 -101.9(3) . . . . ?
O3 Mn1 O1 Mn4 89.61(13) . . . . ?
O6 Mn1 O1 Mn4 -93.50(13) . . . . ?
O5 Mn1 O1 Mn4 -0.45(12) . . . . ?
O4 Mn1 O1 Mn4 47.3(17) . . . . ?
O2 Mn1 O1 Mn4 -178.03(13) . . . . ?
Mn2 Mn1 O1 Mn4 86.44(14) . . . . ?
Mn3 Mn1 O1 Mn4 -135.94(10) . . . . ?
Na2 Mn1 O1 Mn4 -91.12(14) . . . . ?
Na1 Mn1 O1 Mn4 176.67(6) . . . . ?
Na3 Mn1 O1 Mn4 43.86(10) . . . . ?
O3 Mn1 O1 Na2 -179.27(12) . . . . ?
O6 Mn1 O1 Na2 -2.37(13) . . . . ?
O5 Mn1 O1 Na2 90.67(13) . . . . ?
O4 Mn1 O1 Na2 138.5(16) . . . . ?
O2 Mn1 O1 Na2 -86.91(13) . . . . ?
Mn4 Mn1 O1 Na2 91.12(14) . . . . ?
Mn2 Mn1 O1 Na2 177.56(5) . . . . ?
Mn3 Mn1 O1 Na2 -44.81(10) . . . . ?
Na1 Mn1 O1 Na2 -92.20(14) . . . . ?
Na3 Mn1 O1 Na2 134.98(10) . . . . ?
O15 Mn4 O1 C1 49.4(3) . . . . ?
O17 Mn4 O1 C1 -127.6(3) . . . . ?
O16 Mn4 O1 C1 -34.9(3) . . . . ?
O18 Mn4 O1 C1 152.9(4) . . . . ?
O5 Mn4 O1 C1 140.8(3) . . . . ?
Mn1 Mn4 O1 C1 140.4(4) . . . . ?
Na3 Mn4 O1 C1 93.5(3) . . . . ?
Na2 Mn4 O1 C1 -118.6(3) . . . . ?
O15 Mn4 O1 Mn1 -90.98(14) . . . . ?
O17 Mn4 O1 Mn1 92.00(14) . . . . ?
O16 Mn4 O1 Mn1 -175.23(14) . . . . ?
O18 Mn4 O1 Mn1 12.6(5) . . . . ?
O5 Mn4 O1 Mn1 0.41(11) . . . . ?
Na3 Mn4 O1 Mn1 -46.92(11) . . . . ?
Na2 Mn4 O1 Mn1 101.01(14) . . . . ?
O15 Mn4 O1 Na2 168.01(11) . . . . ?
O17 Mn4 O1 Na2 -9.01(12) . . . . ?
O16 Mn4 O1 Na2 83.77(13) . . . . ?
O18 Mn4 O1 Na2 -88.4(4) . . . . ?
O5 Mn4 O1 Na2 -100.60(12) . . . . ?
Mn1 Mn4 O1 Na2 -101.01(14) . . . . ?
Na3 Mn4 O1 Na2 -147.92(8) . . . . ?
O11 Na2 O1 C1 -46.0(3) . . . . ?
O17 Na2 O1 C1 140.1(3) . . . . ?
O1W Na2 O1 C1 55.2(3) . . . . ?
O2W Na2 O1 C1 -122.3(3) . . . . ?
O6 Na2 O1 C1 -124.4(3) . . . . ?
Mn4 Na2 O1 C1 131.8(3) . . . . ?
Mn3 Na2 O1 C1 -82.9(3) . . . . ?
Mn1 Na2 O1 C1 -126.4(3) . . . . ?
O11 Na2 O1 Mn1 80.35(14) . . . . ?
O17 Na2 O1 Mn1 -93.51(14) . . . . ?
O1W Na2 O1 Mn1 -178.43(14) . . . . ?
O2W Na2 O1 Mn1 4.1(3) . . . . ?
O6 Na2 O1 Mn1 1.99(11) . . . . ?
Mn4 Na2 O1 Mn1 -101.79(14) . . . . ?
Mn3 Na2 O1 Mn1 43.41(10) . . . . ?
O11 Na2 O1 Mn4 -177.86(12) . . . . ?
O17 Na2 O1 Mn4 8.28(11) . . . . ?
O1W Na2 O1 Mn4 -76.64(13) . . . . ?
O2W Na2 O1 Mn4 105.9(3) . . . . ?
O6 Na2 O1 Mn4 103.78(12) . . . . ?
Mn3 Na2 O1 Mn4 145.20(9) . . . . ?
Mn1 Na2 O1 Mn4 101.79(14) . . . . ?
C4 C2 O2 Mn1 14.8(5) . . . . ?
C4 C2 O2 Mn3 -120.3(3) . . . . ?
C4 C2 O2 Na1 133.0(3) . . . . ?
O3 Mn1 O2 C2 37.7(3) . . . . ?
O6 Mn1 O2 C2 -144.9(3) . . . . ?
O5 Mn1 O2 C2 -93.7(19) . . . . ?
O1 Mn1 O2 C2 -54.1(3) . . . . ?
O4 Mn1 O2 C2 122.6(3) . . . . ?
Mn4 Mn1 O2 C2 -56.0(3) . . . . ?
Mn2 Mn1 O2 C2 80.3(3) . . . . ?
Mn3 Mn1 O2 C2 -144.3(4) . . . . ?
Na2 Mn1 O2 C2 -100.7(3) . . . . ?
Na1 Mn1 O2 C2 120.6(3) . . . . ?
Na3 Mn1 O2 C2 36.3(4) . . . . ?
O3 Mn1 O2 Mn3 -178.01(13) . . . . ?
O6 Mn1 O2 Mn3 -0.60(13) . . . . ?
O5 Mn1 O2 Mn3 51(2) . . . . ?
O1 Mn1 O2 Mn3 90.13(13) . . . . ?
O4 Mn1 O2 Mn3 -93.09(13) . . . . ?
Mn4 Mn1 O2 Mn3 88.23(14) . . . . ?
Mn2 Mn1 O2 Mn3 -135.44(10) . . . . ?
Na2 Mn1 O2 Mn3 43.52(11) . . . . ?
Na1 Mn1 O2 Mn3 -95.11(14) . . . . ?
Na3 Mn1 O2 Mn3 -179.47(6) . . . . ?
O3 Mn1 O2 Na1 -82.89(13) . . . . ?
O6 Mn1 O2 Na1 94.52(14) . . . . ?
O5 Mn1 O2 Na1 145.7(19) . . . . ?
O1 Mn1 O2 Na1 -174.76(13) . . . . ?
O4 Mn1 O2 Na1 2.03(13) . . . . ?
Mn4 Mn1 O2 Na1 -176.66(6) . . . . ?
Mn2 Mn1 O2 Na1 -40.32(10) . . . . ?
Mn3 Mn1 O2 Na1 95.11(14) . . . . ?
Na2 Mn1 O2 Na1 138.63(10) . . . . ?
Na3 Mn1 O2 Na1 -84.36(15) . . . . ?
O11 Mn3 O2 C2 53.1(3) . . . . ?
O14 Mn3 O2 C2 -123.7(3) . . . . ?
O13 Mn3 O2 C2 163.4(4) . . . . ?
O12 Mn3 O2 C2 -31.0(3) . . . . ?
O6 Mn3 O2 C2 140.8(3) . . . . ?
Mn1 Mn3 O2 C2 140.3(4) . . . . ?
Na2 Mn3 O2 C2 95.0(3) . . . . ?
Na1 Mn3 O2 C2 -114.9(3) . . . . ?
O11 Mn3 O2 Mn1 -87.14(14) . . . . ?
O14 Mn3 O2 Mn1 96.00(14) . . . . ?
O13 Mn3 O2 Mn1 23.1(5) . . . . ?
O12 Mn3 O2 Mn1 -171.30(14) . . . . ?
O6 Mn3 O2 Mn1 0.54(12) . . . . ?
Na2 Mn3 O2 Mn1 -45.25(11) . . . . ?
Na1 Mn3 O2 Mn1 104.85(14) . . . . ?
O11 Mn3 O2 Na1 168.02(11) . . . . ?
O14 Mn3 O2 Na1 -8.84(11) . . . . ?
O13 Mn3 O2 Na1 -81.7(4) . . . . ?
O12 Mn3 O2 Na1 83.86(12) . . . . ?
O6 Mn3 O2 Na1 -104.31(12) . . . . ?
Mn1 Mn3 O2 Na1 -104.85(14) . . . . ?
Na2 Mn3 O2 Na1 -150.09(9) . . . . ?
O3W Na1 O2 C2 -130.8(3) . . . . ?
O14 Na1 O2 C2 137.7(3) . . . . ?
O4W Na1 O2 C2 51.9(3) . . . . ?
O7 Na1 O2 C2 -50.1(3) . . . . ?
O4 Na1 O2 C2 -128.4(3) . . . . ?
Mn2 Na1 O2 C2 -87.6(2) . . . . ?
Mn3 Na1 O2 C2 129.5(3) . . . . ?
Mn1 Na1 O2 C2 -126.7(3) . . . . ?
O3W Na1 O2 Mn1 -4.1(4) . . . . ?
O14 Na1 O2 Mn1 -95.62(14) . . . . ?
O4W Na1 O2 Mn1 178.64(15) . . . . ?
O7 Na1 O2 Mn1 76.62(14) . . . . ?
O4 Na1 O2 Mn1 -1.65(11) . . . . ?
Mn2 Na1 O2 Mn1 39.12(10) . . . . ?
Mn3 Na1 O2 Mn1 -103.78(15) . . . . ?
O3W Na1 O2 Mn3 99.7(3) . . . . ?
O14 Na1 O2 Mn3 8.16(10) . . . . ?
O4W Na1 O2 Mn3 -77.58(13) . . . . ?
O7 Na1 O2 Mn3 -179.60(11) . . . . ?
O4 Na1 O2 Mn3 102.13(11) . . . . ?
Mn2 Na1 O2 Mn3 142.90(9) . . . . ?
Mn1 Na1 O2 Mn3 103.78(15) . . . . ?
C4 C3 O3 Mn1 15.2(5) . . . . ?
C4 C3 O3 Mn2 -120.5(3) . . . . ?
C4 C3 O3 Na3 134.3(3) . . . . ?
O6 Mn1 O3 C3 -93.2(18) . . . . ?
O5 Mn1 O3 C3 122.7(3) . . . . ?
O1 Mn1 O3 C3 38.0(3) . . . . ?
O4 Mn1 O3 C3 -145.0(3) . . . . ?
O2 Mn1 O3 C3 -54.4(3) . . . . ?
Mn4 Mn1 O3 C3 80.9(3) . . . . ?
Mn2 Mn1 O3 C3 -145.3(3) . . . . ?
Mn3 Mn1 O3 C3 -56.3(3) . . . . ?
Na2 Mn1 O3 C3 37.2(4) . . . . ?
Na1 Mn1 O3 C3 -98.3(3) . . . . ?
Na3 Mn1 O3 C3 124.2(3) . . . . ?
O6 Mn1 O3 Mn2 52.2(18) . . . . ?
O5 Mn1 O3 Mn2 -91.94(13) . . . . ?
O1 Mn1 O3 Mn2 -176.64(13) . . . . ?
O4 Mn1 O3 Mn2 0.31(13) . . . . ?
O2 Mn1 O3 Mn2 90.90(13) . . . . ?
Mn4 Mn1 O3 Mn2 -133.74(10) . . . . ?
Mn3 Mn1 O3 Mn2 89.03(13) . . . . ?
Na2 Mn1 O3 Mn2 -177.44(6) . . . . ?
Na1 Mn1 O3 Mn2 47.03(10) . . . . ?
Na3 Mn1 O3 Mn2 -90.46(13) . . . . ?
O6 Mn1 O3 Na3 142.6(17) . . . . ?
O5 Mn1 O3 Na3 -1.48(13) . . . . ?
O1 Mn1 O3 Na3 -86.18(13) . . . . ?
O4 Mn1 O3 Na3 90.77(13) . . . . ?
O2 Mn1 O3 Na3 -178.64(13) . . . . ?
Mn4 Mn1 O3 Na3 -43.28(10) . . . . ?
Mn2 Mn1 O3 Na3 90.46(13) . . . . ?
Mn3 Mn1 O3 Na3 179.49(6) . . . . ?
Na2 Mn1 O3 Na3 -86.98(15) . . . . ?
Na1 Mn1 O3 Na3 137.49(10) . . . . ?
O7 Mn2 O3 C3 46.6(3) . . . . ?
O9 Mn2 O3 C3 -128.9(3) . . . . ?
O8 Mn2 O3 C3 -38.5(3) . . . . ?
O10 Mn2 O3 C3 144.9(5) . . . . ?
O4 Mn2 O3 C3 140.4(3) . . . . ?
Mn1 Mn2 O3 C3 140.7(4) . . . . ?
Na3 Mn2 O3 C3 -116.8(3) . . . . ?
Na1 Mn2 O3 C3 91.0(3) . . . . ?
O7 Mn2 O3 Mn1 -94.13(14) . . . . ?
O9 Mn2 O3 Mn1 90.36(14) . . . . ?
O8 Mn2 O3 Mn1 -179.23(14) . . . . ?
O10 Mn2 O3 Mn1 4.2(5) . . . . ?
O4 Mn2 O3 Mn1 -0.28(11) . . . . ?
Na3 Mn2 O3 Mn1 102.45(14) . . . . ?
Na1 Mn2 O3 Mn1 -49.74(11) . . . . ?
O7 Mn2 O3 Na3 163.42(11) . . . . ?
O9 Mn2 O3 Na3 -12.10(11) . . . . ?
O8 Mn2 O3 Na3 78.31(11) . . . . ?
O10 Mn2 O3 Na3 -98.2(5) . . . . ?
O4 Mn2 O3 Na3 -102.73(12) . . . . ?
Mn1 Mn2 O3 Na3 -102.45(14) . . . . ?
Na1 Mn2 O3 Na3 -152.19(8) . . . . ?
O5W Na3 O3 C3 -128.3(4) . . . . ?
O6W Na3 O3 C3 50.5(3) . . . . ?
O15 Na3 O3 C3 -47.7(3) . . . . ?
O9 Na3 O3 C3 140.8(3) . . . . ?
O5 Na3 O3 C3 -126.5(3) . . . . ?
Mn4 Na3 O3 C3 -85.3(3) . . . . ?
Mn2 Na3 O3 C3 129.9(3) . . . . ?
Mn1 Na3 O3 C3 -127.7(3) . . . . ?
O5W Na3 O3 Mn1 -0.6(4) . . . . ?
O6W Na3 O3 Mn1 178.25(16) . . . . ?
O15 Na3 O3 Mn1 80.01(14) . . . . ?
O9 Na3 O3 Mn1 -91.46(14) . . . . ?
O5 Na3 O3 Mn1 1.24(11) . . . . ?
Mn4 Na3 O3 Mn1 42.40(10) . . . . ?
Mn2 Na3 O3 Mn1 -102.38(14) . . . . ?
O5W Na3 O3 Mn2 101.8(3) . . . . ?
O6W Na3 O3 Mn2 -79.37(14) . . . . ?
O15 Na3 O3 Mn2 -177.61(11) . . . . ?
O9 Na3 O3 Mn2 10.92(10) . . . . ?
O5 Na3 O3 Mn2 103.62(11) . . . . ?
Mn4 Na3 O3 Mn2 144.78(9) . . . . ?
Mn1 Na3 O3 Mn2 102.38(14) . . . . ?
C10 C7 O4 Mn1 10.2(4) . . . . ?
C10 C7 O4 Mn2 -122.6(3) . . . . ?
C10 C7 O4 Na1 129.9(3) . . . . ?
O3 Mn1 O4 C7 -142.7(3) . . . . ?
O6 Mn1 O4 C7 40.6(3) . . . . ?
O5 Mn1 O4 C7 -52.7(3) . . . . ?
O1 Mn1 O4 C7 -100.2(16) . . . . ?
O2 Mn1 O4 C7 125.1(3) . . . . ?
Mn4 Mn1 O4 C7 -56.2(3) . . . . ?
Mn2 Mn1 O4 C7 -142.4(3) . . . . ?
Mn3 Mn1 O4 C7 83.1(3) . . . . ?
Na2 Mn1 O4 C7 35.1(3) . . . . ?
Na1 Mn1 O4 C7 127.0(3) . . . . ?
Na3 Mn1 O4 C7 -96.7(3) . . . . ?
O3 Mn1 O4 Mn2 -0.31(13) . . . . ?
O6 Mn1 O4 Mn2 -177.06(12) . . . . ?
O5 Mn1 O4 Mn2 89.71(13) . . . . ?
O1 Mn1 O4 Mn2 42.1(17) . . . . ?
O2 Mn1 O4 Mn2 -92.53(13) . . . . ?
Mn4 Mn1 O4 Mn2 86.18(14) . . . . ?
Mn3 Mn1 O4 Mn2 -134.58(10) . . . . ?
Na2 Mn1 O4 Mn2 177.52(6) . . . . ?
Na1 Mn1 O4 Mn2 -90.59(13) . . . . ?
Na3 Mn1 O4 Mn2 45.63(10) . . . . ?
O3 Mn1 O4 Na1 90.28(13) . . . . ?
O6 Mn1 O4 Na1 -86.47(13) . . . . ?
O5 Mn1 O4 Na1 -179.70(12) . . . . ?
O1 Mn1 O4 Na1 132.7(16) . . . . ?
O2 Mn1 O4 Na1 -1.94(13) . . . . ?
Mn4 Mn1 O4 Na1 176.77(5) . . . . ?
Mn2 Mn1 O4 Na1 90.59(13) . . . . ?
Mn3 Mn1 O4 Na1 -43.99(9) . . . . ?
Na2 Mn1 O4 Na1 -91.89(14) . . . . ?
Na3 Mn1 O4 Na1 136.22(10) . . . . ?
O7 Mn2 O4 C7 -130.2(3) . . . . ?
O9 Mn2 O4 C7 44.7(3) . . . . ?
O8 Mn2 O4 C7 141.1(3) . . . . ?
O10 Mn2 O4 C7 -40.3(3) . . . . ?
O3 Mn2 O4 C7 138.5(3) . . . . ?
Mn1 Mn2 O4 C7 138.2(4) . . . . ?
Na3 Mn2 O4 C7 89.4(3) . . . . ?
Na1 Mn2 O4 C7 -120.7(3) . . . . ?
O7 Mn2 O4 Mn1 91.64(14) . . . . ?
O9 Mn2 O4 Mn1 -93.52(14) . . . . ?
O8 Mn2 O4 Mn1 2.9(4) . . . . ?
O10 Mn2 O4 Mn1 -178.52(14) . . . . ?
O3 Mn2 O4 Mn1 0.28(11) . . . . ?
Na3 Mn2 O4 Mn1 -48.77(11) . . . . ?
Na1 Mn2 O4 Mn1 101.11(14) . . . . ?
O7 Mn2 O4 Na1 -9.47(12) . . . . ?
O9 Mn2 O4 Na1 165.37(11) . . . . ?
O8 Mn2 O4 Na1 -98.2(3) . . . . ?
O10 Mn2 O4 Na1 80.37(12) . . . . ?
O3 Mn2 O4 Na1 -100.84(11) . . . . ?
Mn1 Mn2 O4 Na1 -101.11(14) . . . . ?
Na3 Mn2 O4 Na1 -149.88(8) . . . . ?
O3W Na1 O4 C7 52.2(3) . . . . ?
O14 Na1 O4 C7 -48.7(3) . . . . ?
O4W Na1 O4 C7 -126.1(3) . . . . ?
O7 Na1 O4 C7 137.8(3) . . . . ?
O2 Na1 O4 C7 -126.7(3) . . . . ?
Mn2 Na1 O4 C7 129.3(3) . . . . ?
Mn3 Na1 O4 C7 -86.0(3) . . . . ?
Mn1 Na1 O4 C7 -128.3(3) . . . . ?
O3W Na1 O4 Mn1 -179.52(15) . . . . ?
O14 Na1 O4 Mn1 79.56(13) . . . . ?
O4W Na1 O4 Mn1 2.2(3) . . . . ?
O7 Na1 O4 Mn1 -93.91(14) . . . . ?
O2 Na1 O4 Mn1 1.63(11) . . . . ?
Mn2 Na1 O4 Mn1 -102.43(13) . . . . ?
Mn3 Na1 O4 Mn1 42.28(10) . . . . ?
O3W Na1 O4 Mn2 -77.10(13) . . . . ?
O14 Na1 O4 Mn2 -178.01(11) . . . . ?
O4W Na1 O4 Mn2 104.7(3) . . . . ?
O7 Na1 O4 Mn2 8.51(11) . . . . ?
O2 Na1 O4 Mn2 104.06(12) . . . . ?
Mn3 Na1 O4 Mn2 144.71(9) . . . . ?
Mn1 Na1 O4 Mn2 102.43(13) . . . . ?
C10 C8 O5 Mn1 8.6(5) . . . . ?
C10 C8 O5 Mn4 -124.2(3) . . . . ?
C10 C8 O5 Na3 130.0(3) . . . . ?
O3 Mn1 O5 C8 127.1(3) . . . . ?
O6 Mn1 O5 C8 -50.5(3) . . . . ?
O1 Mn1 O5 C8 -141.2(3) . . . . ?
O4 Mn1 O5 C8 42.2(3) . . . . ?
O2 Mn1 O5 C8 -101.5(19) . . . . ?
Mn4 Mn1 O5 C8 -141.6(3) . . . . ?
Mn2 Mn1 O5 C8 84.6(3) . . . . ?
Mn3 Mn1 O5 C8 -53.9(3) . . . . ?
Na2 Mn1 O5 C8 -94.4(3) . . . . ?
Na1 Mn1 O5 C8 41.8(4) . . . . ?
Na3 Mn1 O5 C8 125.6(3) . . . . ?
O3 Mn1 O5 Mn4 -91.29(13) . . . . ?
O6 Mn1 O5 Mn4 91.13(13) . . . . ?
O1 Mn1 O5 Mn4 0.46(13) . . . . ?
O4 Mn1 O5 Mn4 -176.19(13) . . . . ?
O2 Mn1 O5 Mn4 40(2) . . . . ?
Mn2 Mn1 O5 Mn4 -133.81(10) . . . . ?
Mn3 Mn1 O5 Mn4 87.72(14) . . . . ?
Na2 Mn1 O5 Mn4 47.25(10) . . . . ?
Na1 Mn1 O5 Mn4 -176.52(6) . . . . ?
Na3 Mn1 O5 Mn4 -92.81(14) . . . . ?
O3 Mn1 O5 Na3 1.52(14) . . . . ?
O6 Mn1 O5 Na3 -176.06(13) . . . . ?
O1 Mn1 O5 Na3 93.27(14) . . . . ?
O4 Mn1 O5 Na3 -83.38(13) . . . . ?
O2 Mn1 O5 Na3 133.0(19) . . . . ?
Mn4 Mn1 O5 Na3 92.81(14) . . . . ?
Mn2 Mn1 O5 Na3 -41.00(10) . . . . ?
Mn3 Mn1 O5 Na3 -179.47(6) . . . . ?
Na2 Mn1 O5 Na3 140.06(11) . . . . ?
Na1 Mn1 O5 Na3 -83.71(15) . . . . ?
O15 Mn4 O5 C8 -125.0(3) . . . . ?
O17 Mn4 O5 C8 45.7(3) . . . . ?
O16 Mn4 O5 C8 154.9(5) . . . . ?
O18 Mn4 O5 C8 -38.5(3) . . . . ?
O1 Mn4 O5 C8 137.9(3) . . . . ?
Mn1 Mn4 O5 C8 138.3(3) . . . . ?
Na3 Mn4 O5 C8 -117.2(3) . . . . ?
Na2 Mn4 O5 C8 88.9(3) . . . . ?
O15 Mn4 O5 Mn1 96.74(14) . . . . ?
O17 Mn4 O5 Mn1 -92.55(14) . . . . ?
O16 Mn4 O5 Mn1 16.6(5) . . . . ?
O18 Mn4 O5 Mn1 -176.78(14) . . . . ?
O1 Mn4 O5 Mn1 -0.41(11) . . . . ?
Na3 Mn4 O5 Mn1 104.52(14) . . . . ?
Na2 Mn4 O5 Mn1 -49.33(11) . . . . ?
O15 Mn4 O5 Na3 -7.79(12) . . . . ?
O17 Mn4 O5 Na3 162.92(11) . . . . ?
O16 Mn4 O5 Na3 -87.9(5) . . . . ?
O18 Mn4 O5 Na3 78.69(12) . . . . ?
O1 Mn4 O5 Na3 -104.94(12) . . . . ?
Mn1 Mn4 O5 Na3 -104.52(14) . . . . ?
Na2 Mn4 O5 Na3 -153.86(9) . . . . ?
O5W Na3 O5 C8 48.9(3) . . . . ?
O6W Na3 O5 C8 -137.8(4) . . . . ?
O15 Na3 O5 C8 134.7(3) . . . . ?
O9 Na3 O5 C8 -50.6(3) . . . . ?
O3 Na3 O5 C8 -130.2(3) . . . . ?
Mn4 Na3 O5 C8 127.6(3) . . . . ?
Mn2 Na3 O5 C8 -88.9(3) . . . . ?
Mn1 Na3 O5 C8 -129.0(3) . . . . ?
O5W Na3 O5 Mn1 177.92(15) . . . . ?
O6W Na3 O5 Mn1 -8.8(5) . . . . ?
O15 Na3 O5 Mn1 -96.36(14) . . . . ?
O9 Na3 O5 Mn1 78.40(14) . . . . ?
O3 Na3 O5 Mn1 -1.24(11) . . . . ?
Mn4 Na3 O5 Mn1 -103.42(14) . . . . ?
Mn2 Na3 O5 Mn1 40.04(11) . . . . ?
O5W Na3 O5 Mn4 -78.66(13) . . . . ?
O6W Na3 O5 Mn4 94.6(4) . . . . ?
O15 Na3 O5 Mn4 7.07(11) . . . . ?
O9 Na3 O5 Mn4 -178.18(11) . . . . ?
O3 Na3 O5 Mn4 102.18(11) . . . . ?
Mn2 Na3 O5 Mn4 143.46(9) . . . . ?
Mn1 Na3 O5 Mn4 103.42(14) . . . . ?
C10 C9 O6 Mn1 9.5(5) . . . . ?
C10 C9 O6 Mn3 -124.5(3) . . . . ?
C10 C9 O6 Na2 128.9(3) . . . . ?
O3 Mn1 O6 C9 -103.6(17) . . . . ?
O5 Mn1 O6 C9 40.4(3) . . . . ?
O1 Mn1 O6 C9 125.1(3) . . . . ?
O4 Mn1 O6 C9 -52.0(3) . . . . ?
O2 Mn1 O6 C9 -142.6(3) . . . . ?
Mn4 Mn1 O6 C9 82.3(3) . . . . ?
Mn2 Mn1 O6 C9 -54.8(3) . . . . ?
Mn3 Mn1 O6 C9 -143.2(4) . . . . ?
Na2 Mn1 O6 C9 122.7(3) . . . . ?
Na1 Mn1 O6 C9 -98.5(3) . . . . ?
Na3 Mn1 O6 C9 36.3(4) . . . . ?
O3 Mn1 O6 Mn3 39.5(18) . . . . ?
O5 Mn1 O6 Mn3 -176.45(13) . . . . ?
O1 Mn1 O6 Mn3 -91.71(14) . . . . ?
O4 Mn1 O6 Mn3 91.15(14) . . . . ?
O2 Mn1 O6 Mn3 0.59(13) . . . . ?
Mn4 Mn1 O6 Mn3 -134.58(10) . . . . ?
Mn2 Mn1 O6 Mn3 88.36(13) . . . . ?
Na2 Mn1 O6 Mn3 -94.18(14) . . . . ?
Na1 Mn1 O6 Mn3 44.63(11) . . . . ?
Na3 Mn1 O6 Mn3 179.48(6) . . . . ?
O3 Mn1 O6 Na2 133.7(17) . . . . ?
O5 Mn1 O6 Na2 -82.27(13) . . . . ?
O1 Mn1 O6 Na2 2.47(13) . . . . ?
O4 Mn1 O6 Na2 -174.67(12) . . . . ?
O2 Mn1 O6 Na2 94.77(13) . . . . ?
Mn4 Mn1 O6 Na2 -40.40(10) . . . . ?
Mn2 Mn1 O6 Na2 -177.46(5) . . . . ?
Mn3 Mn1 O6 Na2 94.18(14) . . . . ?
Na1 Mn1 O6 Na2 138.82(10) . . . . ?
Na3 Mn1 O6 Na2 -86.34(15) . . . . ?
O11 Mn3 O6 C9 -122.5(3) . . . . ?
O14 Mn3 O6 C9 50.5(3) . . . . ?
O13 Mn3 O6 C9 -34.6(3) . . . . ?
O12 Mn3 O6 C9 160.9(3) . . . . ?
O2 Mn3 O6 C9 139.0(3) . . . . ?
Mn1 Mn3 O6 C9 139.5(4) . . . . ?
Na2 Mn3 O6 C9 -116.0(3) . . . . ?
Na1 Mn3 O6 C9 93.1(3) . . . . ?
O11 Mn3 O6 Mn1 97.97(14) . . . . ?
O14 Mn3 O6 Mn1 -88.98(14) . . . . ?
O13 Mn3 O6 Mn1 -174.13(14) . . . . ?
O12 Mn3 O6 Mn1 21.4(4) . . . . ?
O2 Mn3 O6 Mn1 -0.54(12) . . . . ?
Na2 Mn3 O6 Mn1 104.46(15) . . . . ?
Na1 Mn3 O6 Mn1 -46.39(11) . . . . ?
O11 Mn3 O6 Na2 -6.49(12) . . . . ?
O14 Mn3 O6 Na2 166.57(11) . . . . ?
O13 Mn3 O6 Na2 81.41(12) . . . . ?
O12 Mn3 O6 Na2 -83.1(3) . . . . ?
O2 Mn3 O6 Na2 -104.99(12) . . . . ?
Mn1 Mn3 O6 Na2 -104.46(15) . . . . ?
Na1 Mn3 O6 Na2 -150.84(9) . . . . ?
O11 Na2 O6 C9 134.9(3) . . . . ?
O17 Na2 O6 C9 -51.7(3) . . . . ?
O1W Na2 O6 C9 -130.7(3) . . . . ?
O2W Na2 O6 C9 51.1(3) . . . . ?
O1 Na2 O6 C9 -129.9(3) . . . . ?
Mn4 Na2 O6 C9 -89.1(2) . . . . ?
Mn3 Na2 O6 C9 128.9(3) . . . . ?
Mn1 Na2 O6 C9 -127.9(3) . . . . ?
O11 Na2 O6 Mn1 -97.24(14) . . . . ?
O17 Na2 O6 Mn1 76.13(14) . . . . ?
O1W Na2 O6 Mn1 -2.8(3) . . . . ?
O2W Na2 O6 Mn1 178.98(14) . . . . ?
O1 Na2 O6 Mn1 -2.02(11) . . . . ?
Mn4 Na2 O6 Mn1 38.74(10) . . . . ?
Mn3 Na2 O6 Mn1 -103.26(14) . . . . ?
O11 Na2 O6 Mn3 6.02(11) . . . . ?
O17 Na2 O6 Mn3 179.39(12) . . . . ?
O1W Na2 O6 Mn3 100.4(3) . . . . ?
O2W Na2 O6 Mn3 -77.76(12) . . . . ?
O1 Na2 O6 Mn3 101.24(12) . . . . ?
Mn4 Na2 O6 Mn3 142.00(9) . . . . ?
Mn1 Na2 O6 Mn3 103.26(14) . . . . ?
C15 C14 O7 Mn2 13.1(7) . . . . ?
C13 C14 O7 Mn2 -166.8(4) . . . . ?
C15 C14 O7 Na1 -168.0(4) . . . . ?
C13 C14 O7 Na1 12.1(7) . . . . ?
O9 Mn2 O7 C14 47.5(11) . . . . ?
O8 Mn2 O7 C14 -13.8(4) . . . . ?
O10 Mn2 O7 C14 95.0(4) . . . . ?
O4 Mn2 O7 C14 -170.5(4) . . . . ?
O3 Mn2 O7 C14 -100.3(4) . . . . ?
Mn1 Mn2 O7 C14 -135.2(4) . . . . ?
Na3 Mn2 O7 C14 -80.0(4) . . . . ?
Na1 Mn2 O7 C14 179.2(5) . . . . ?
O9 Mn2 O7 Na1 -131.7(8) . . . . ?
O8 Mn2 O7 Na1 167.03(14) . . . . ?
O10 Mn2 O7 Na1 -84.19(14) . . . . ?
O4 Mn2 O7 Na1 10.34(13) . . . . ?
O3 Mn2 O7 Na1 80.47(12) . . . . ?
Mn1 Mn2 O7 Na1 45.55(11) . . . . ?
Na3 Mn2 O7 Na1 100.75(14) . . . . ?
O3W Na1 O7 C14 -99.1(5) . . . . ?
O14 Na1 O7 C14 143.0(6) . . . . ?
O4W Na1 O7 C14 20.8(5) . . . . ?
O2 Na1 O7 C14 108.6(5) . . . . ?
O4 Na1 O7 C14 171.9(5) . . . . ?
Mn2 Na1 O7 C14 -179.1(5) . . . . ?
Mn3 Na1 O7 C14 108.3(4) . . . . ?
Mn1 Na1 O7 C14 139.6(5) . . . . ?
O3W Na1 O7 Mn2 80.05(15) . . . . ?
O14 Na1 O7 Mn2 -37.9(6) . . . . ?
O4W Na1 O7 Mn2 -160.07(14) . . . . ?
O2 Na1 O7 Mn2 -72.27(13) . . . . ?
O4 Na1 O7 Mn2 -8.97(11) . . . . ?
Mn3 Na1 O7 Mn2 -72.62(16) . . . . ?
Mn1 Na1 O7 Mn2 -41.26(10) . . . . ?
C15 C16 O8 Mn2 0.5(7) . . . . ?
C17 C16 O8 Mn2 -177.7(3) . . . . ?
O7 Mn2 O8 C16 7.2(4) . . . . ?
O9 Mn2 O8 C16 -165.5(4) . . . . ?
O10 Mn2 O8 C16 -80.7(4) . . . . ?
O4 Mn2 O8 C16 97.8(5) . . . . ?
O3 Mn2 O8 C16 100.3(4) . . . . ?
Mn1 Mn2 O8 C16 99.8(4) . . . . ?
Na3 Mn2 O8 C16 150.8(4) . . . . ?
Na1 Mn2 O8 C16 18.9(4) . . . . ?
C20 C19 O9 Mn2 3.8(7) . . . . ?
C18 C19 O9 Mn2 -175.7(3) . . . . ?
C20 C19 O9 Na3 -177.1(4) . . . . ?
C18 C19 O9 Na3 3.4(7) . . . . ?
O7 Mn2 O9 C19 44.9(10) . . . . ?
O8 Mn2 O9 C19 105.8(4) . . . . ?
O10 Mn2 O9 C19 -2.9(4) . . . . ?
O4 Mn2 O9 C19 -97.3(4) . . . . ?
O3 Mn2 O9 C19 -167.4(4) . . . . ?
Mn1 Mn2 O9 C19 -132.4(4) . . . . ?
Na3 Mn2 O9 C19 179.4(4) . . . . ?
Na1 Mn2 O9 C19 -79.6(4) . . . . ?
O7 Mn2 O9 Na3 -134.5(8) . . . . ?
O8 Mn2 O9 Na3 -73.63(13) . . . . ?
O10 Mn2 O9 Na3 177.69(14) . . . . ?
O4 Mn2 O9 Na3 83.30(12) . . . . ?
O3 Mn2 O9 Na3 13.23(12) . . . . ?
Mn1 Mn2 O9 Na3 48.20(10) . . . . ?
Na1 Mn2 O9 Na3 101.03(14) . . . . ?
O5W Na3 O9 C19 17.0(4) . . . . ?
O6W Na3 O9 C19 -96.7(4) . . . . ?
O15 Na3 O9 C19 129.3(6) . . . . ?
O5 Na3 O9 C19 106.4(4) . . . . ?
O3 Na3 O9 C19 169.1(4) . . . . ?
Mn4 Na3 O9 C19 104.8(4) . . . . ?
Mn2 Na3 O9 C19 -179.3(5) . . . . ?
Mn1 Na3 O9 C19 137.3(4) . . . . ?
O5W Na3 O9 Mn2 -163.62(14) . . . . ?
O6W Na3 O9 Mn2 82.59(15) . . . . ?
O15 Na3 O9 Mn2 -51.4(6) . . . . ?
O5 Na3 O9 Mn2 -74.31(12) . . . . ?
O3 Na3 O9 Mn2 -11.51(11) . . . . ?
Mn4 Na3 O9 Mn2 -75.84(15) . . . . ?
Mn1 Na3 O9 Mn2 -43.33(9) . . . . ?
C20 C21 O10 Mn2 0.1(8) . . . . ?
C22 C21 O10 Mn2 178.2(4) . . . . ?
O7 Mn2 O10 C21 -172.8(5) . . . . ?
O9 Mn2 O10 C21 1.0(4) . . . . ?
O8 Mn2 O10 C21 -88.0(5) . . . . ?
O4 Mn2 O10 C21 92.6(5) . . . . ?
O3 Mn2 O10 C21 88.4(6) . . . . ?
Mn1 Mn2 O10 C21 91.5(4) . . . . ?
Na3 Mn2 O10 C21 3.1(5) . . . . ?
Na1 Mn2 O10 C21 142.3(5) . . . . ?
C25 C24 O11 Mn3 18.0(7) . . . . ?
C23 C24 O11 Mn3 -164.1(4) . . . . ?
C25 C24 O11 Na2 -171.8(4) . . . . ?
C23 C24 O11 Na2 6.1(7) . . . . ?
O14 Mn3 O11 C24 49.5(10) . . . . ?
O13 Mn3 O11 C24 85.6(4) . . . . ?
O12 Mn3 O11 C24 -21.9(4) . . . . ?
O2 Mn3 O11 C24 -110.2(4) . . . . ?
O6 Mn3 O11 C24 180.0(4) . . . . ?
Mn1 Mn3 O11 C24 -145.3(4) . . . . ?
Na2 Mn3 O11 C24 172.9(5) . . . . ?
Na1 Mn3 O11 C24 -95.0(4) . . . . ?
O14 Mn3 O11 Na2 -123.4(7) . . . . ?
O13 Mn3 O11 Na2 -87.37(14) . . . . ?
O12 Mn3 O11 Na2 165.21(14) . . . . ?
O2 Mn3 O11 Na2 76.84(13) . . . . ?
O6 Mn3 O11 Na2 7.03(13) . . . . ?
Mn1 Mn3 O11 Na2 41.73(11) . . . . ?
Na1 Mn3 O11 Na2 92.08(17) . . . . ?
O17 Na2 O11 C24 148.0(7) . . . . ?
O1W Na2 O11 C24 32.6(5) . . . . ?
O2W Na2 O11 C24 -90.1(4) . . . . ?
O6 Na2 O11 C24 -178.5(4) . . . . ?
O1 Na2 O11 C24 117.9(4) . . . . ?
Mn4 Na2 O11 C24 116.0(4) . . . . ?
Mn3 Na2 O11 C24 -172.1(5) . . . . ?
Mn1 Na2 O11 C24 149.9(4) . . . . ?
O17 Na2 O11 Mn3 -39.8(7) . . . . ?
O1W Na2 O11 Mn3 -155.24(14) . . . . ?
O2W Na2 O11 Mn3 82.01(14) . . . . ?
O6 Na2 O11 Mn3 -6.35(12) . . . . ?
O1 Na2 O11 Mn3 -69.94(13) . . . . ?
Mn4 Na2 O11 Mn3 -71.82(16) . . . . ?
Mn1 Na2 O11 Mn3 -38.02(10) . . . . ?
C25 C26 O12 Mn3 -6.8(7) . . . . ?
C27 C26 O12 Mn3 175.1(3) . . . . ?
O11 Mn3 O12 C26 16.4(4) . . . . ?
O14 Mn3 O12 C26 -155.0(4) . . . . ?
O13 Mn3 O12 C26 -69.6(4) . . . . ?
O2 Mn3 O12 C26 114.7(4) . . . . ?
O6 Mn3 O12 C26 94.2(5) . . . . ?
Mn1 Mn3 O12 C26 108.7(4) . . . . ?
Na2 Mn3 O12 C26 28.9(4) . . . . ?
Na1 Mn3 O12 C26 162.3(4) . . . . ?
C30 C29 O13 Mn3 -6.6(7) . . . . ?
C28 C29 O13 Mn3 172.7(3) . . . . ?
O11 Mn3 O13 C29 -165.8(4) . . . . ?
O14 Mn3 O13 C29 8.8(4) . . . . ?
O12 Mn3 O13 C29 -82.4(4) . . . . ?
O2 Mn3 O13 C29 82.5(6) . . . . ?
O6 Mn3 O13 C29 103.7(4) . . . . ?
Mn1 Mn3 O13 C29 99.4(4) . . . . ?
Na2 Mn3 O13 C29 150.9(4) . . . . ?
Na1 Mn3 O13 C29 14.6(4) . . . . ?
C30 C31 O14 Mn3 8.3(6) . . . . ?
C32 C31 O14 Mn3 -169.5(3) . . . . ?
C30 C31 O14 Na1 -175.9(3) . . . . ?
C32 C31 O14 Na1 6.3(6) . . . . ?
O11 Mn3 O14 C31 26.5(10) . . . . ?
O13 Mn3 O14 C31 -9.7(3) . . . . ?
O12 Mn3 O14 C31 97.2(3) . . . . ?
O2 Mn3 O14 C31 -173.6(3) . . . . ?
O6 Mn3 O14 C31 -103.7(3) . . . . ?
Mn1 Mn3 O14 C31 -138.7(3) . . . . ?
Na2 Mn3 O14 C31 -87.8(4) . . . . ?
Na1 Mn3 O14 C31 176.9(4) . . . . ?
O11 Mn3 O14 Na1 -150.4(7) . . . . ?
O13 Mn3 O14 Na1 173.37(14) . . . . ?
O12 Mn3 O14 Na1 -79.70(13) . . . . ?
O2 Mn3 O14 Na1 9.51(12) . . . . ?
O6 Mn3 O14 Na1 79.39(12) . . . . ?
Mn1 Mn3 O14 Na1 44.38(10) . . . . ?
Na2 Mn3 O14 Na1 95.34(15) . . . . ?
O3W Na1 O14 C31 23.3(4) . . . . ?
O4W Na1 O14 C31 -96.6(4) . . . . ?
O7 Na1 O14 C31 139.6(6) . . . . ?
O2 Na1 O14 C31 174.8(4) . . . . ?
O4 Na1 O14 C31 111.2(4) . . . . ?
Mn2 Na1 O14 C31 109.5(4) . . . . ?
Mn3 Na1 O14 C31 -176.7(4) . . . . ?
Mn1 Na1 O14 C31 143.0(4) . . . . ?
O3W Na1 O14 Mn3 -160.02(14) . . . . ?
O4W Na1 O14 Mn3 80.11(15) . . . . ?
O7 Na1 O14 Mn3 -43.7(6) . . . . ?
O2 Na1 O14 Mn3 -8.55(11) . . . . ?
O4 Na1 O14 Mn3 -72.15(12) . . . . ?
Mn2 Na1 O14 Mn3 -73.86(15) . . . . ?
Mn1 Na1 O14 Mn3 -40.36(9) . . . . ?
C35 C34 O15 Mn4 29.6(6) . . . . ?
C33 C34 O15 Mn4 -151.4(3) . . . . ?
C35 C34 O15 Na3 163.6(4) . . . . ?
C33 C34 O15 Na3 -17.4(6) . . . . ?
O17 Mn4 O15 C34 30.7(9) . . . . ?
O16 Mn4 O15 C34 -39.6(4) . . . . ?
O18 Mn4 O15 C34 63.1(4) . . . . ?
O5 Mn4 O15 C34 155.3(4) . . . . ?
O1 Mn4 O15 C34 -134.0(3) . . . . ?
Mn1 Mn4 O15 C34 -169.6(3) . . . . ?
Na3 Mn4 O15 C34 146.9(4) . . . . ?
Na2 Mn4 O15 C34 -117.4(3) . . . . ?
O17 Mn4 O15 Na3 -116.3(7) . . . . ?
O16 Mn4 O15 Na3 173.51(14) . . . . ?
O18 Mn4 O15 Na3 -83.87(14) . . . . ?
O5 Mn4 O15 Na3 8.37(12) . . . . ?
O1 Mn4 O15 Na3 79.08(13) . . . . ?
Mn1 Mn4 O15 Na3 43.46(11) . . . . ?
Na2 Mn4 O15 Na3 95.64(17) . . . . ?
O5W Na3 O15 C34 -59.1(4) . . . . ?
O6W Na3 O15 C34 53.8(4) . . . . ?
O9 Na3 O15 C34 -172.9(5) . . . . ?
O5 Na3 O15 C34 -149.6(4) . . . . ?
O3 Na3 O15 C34 148.0(4) . . . . ?
Mn4 Na3 O15 C34 -142.3(5) . . . . ?
Mn2 Na3 O15 C34 145.9(4) . . . . ?
Mn1 Na3 O15 C34 179.1(4) . . . . ?
O5W Na3 O15 Mn4 83.14(14) . . . . ?
O6W Na3 O15 Mn4 -163.96(14) . . . . ?
O9 Na3 O15 Mn4 -30.6(6) . . . . ?
O5 Na3 O15 Mn4 -7.31(11) . . . . ?
O3 Na3 O15 Mn4 -69.70(12) . . . . ?
Mn2 Na3 O15 Mn4 -71.83(16) . . . . ?
Mn1 Na3 O15 Mn4 -38.60(10) . . . . ?
C35 C36 O16 Mn4 -21.8(7) . . . . ?
C37 C36 O16 Mn4 159.8(4) . . . . ?
O15 Mn4 O16 C36 35.7(4) . . . . ?
O17 Mn4 O16 C36 -133.6(4) . . . . ?
O18 Mn4 O16 C36 -49.1(4) . . . . ?
O5 Mn4 O16 C36 117.2(5) . . . . ?
O1 Mn4 O16 C36 133.3(4) . . . . ?
Mn1 Mn4 O16 C36 129.7(4) . . . . ?
Na3 Mn4 O16 C36 41.6(4) . . . . ?
Na2 Mn4 O16 C36 -177.3(4) . . . . ?
C40 C39 O17 Mn4 10.7(8) . . . . ?
C38 C39 O17 Mn4 -169.2(4) . . . . ?
C40 C39 O17 Na2 -175.8(4) . . . . ?
C38 C39 O17 Na2 4.3(7) . . . . ?
O15 Mn4 O17 C39 20.5(9) . . . . ?
O16 Mn4 O17 C39 89.8(4) . . . . ?
O18 Mn4 O17 C39 -12.1(4) . . . . ?
O5 Mn4 O17 C39 -104.3(4) . . . . ?
O1 Mn4 O17 C39 -174.8(4) . . . . ?
Mn1 Mn4 O17 C39 -139.4(4) . . . . ?
Na3 Mn4 O17 C39 -84.4(4) . . . . ?
Na2 Mn4 O17 C39 175.3(5) . . . . ?
O15 Mn4 O17 Na2 -154.8(6) . . . . ?
O16 Mn4 O17 Na2 -85.44(15) . . . . ?
O18 Mn4 O17 Na2 172.65(15) . . . . ?
O5 Mn4 O17 Na2 80.41(13) . . . . ?
O1 Mn4 O17 Na2 9.96(14) . . . . ?
Mn1 Mn4 O17 Na2 45.32(11) . . . . ?
Na3 Mn4 O17 Na2 100.28(15) . . . . ?
O11 Na2 O17 C39 145.7(7) . . . . ?
O1W Na2 O17 C39 -97.3(5) . . . . ?
O2W Na2 O17 C39 25.6(5) . . . . ?
O6 Na2 O17 C39 112.8(4) . . . . ?
O1 Na2 O17 C39 176.3(5) . . . . ?
Mn4 Na2 O17 C39 -174.9(5) . . . . ?
Mn3 Na2 O17 C39 113.4(4) . . . . ?
Mn1 Na2 O17 C39 143.8(4) . . . . ?
O11 Na2 O17 Mn4 -39.4(8) . . . . ?
O1W Na2 O17 Mn4 77.63(15) . . . . ?
O2W Na2 O17 Mn4 -159.46(13) . . . . ?
O6 Na2 O17 Mn4 -72.26(13) . . . . ?
O1 Na2 O17 Mn4 -8.73(12) . . . . ?
Mn3 Na2 O17 Mn4 -71.73(17) . . . . ?
Mn1 Na2 O17 Mn4 -41.23(10) . . . . ?
C40 C41 O18 Mn4 -4.3(8) . . . . ?
C42 C41 O18 Mn4 174.3(4) . . . . ?
O15 Mn4 O18 C41 -164.9(4) . . . . ?
O17 Mn4 O18 C41 9.0(4) . . . . ?
O16 Mn4 O18 C41 -82.3(4) . . . . ?
O5 Mn4 O18 C41 101.2(4) . . . . ?
O1 Mn4 O18 C41 89.8(6) . . . . ?
Mn1 Mn4 O18 C41 98.9(4) . . . . ?
Na3 Mn4 O18 C41 149.9(4) . . . . ?
Na2 Mn4 O18 C41 15.4(5) . . . . ?
